data_4337935
loop_
_publ_author_name
'Uehara, Kazuhiro'
'Miyachi, Takuya'
'Nakajima, Takahito'
'Mizuno, Noritaka'

_publ_section_title
;
 Effects of Heteroatoms on Electronic States of Divanadium-Substituted
 \g-Keggin-type Polyoxometalates.
;
_journal_issue 7
_journal_name_full 'Inorganic chemistry'
_journal_page_first 3907
_journal_paper_doi 10.1021/ic5005209
_journal_volume 53
_journal_year 2014
_chemical_absolute_configuration unk
_chemical_formula_moiety 'C67 Ge1 N4 O40 V2 W10'
_chemical_formula_sum 'C67 Ge N4 O40 V2 W10'
_chemical_formula_weight 3513.68
_space_group_IT_number 33
_symmetry_cell_setting orthorhombic
_symmetry_space_group_name_Hall 'P 2c -2n'
_symmetry_space_group_name_H-M 'P n a 21'
_audit_creation_date 2013-01-25T15:07:17-00:00
_audit_creation_method 'WinGX routine CIF_UPDATE'
_cell_angle_alpha 90
_cell_angle_beta 90
_cell_angle_gamma 90
_cell_formula_units_Z 4
_cell_length_a 24.5272(11)
_cell_length_b 25.0227(13)
_cell_length_c 17.3856(9)
_cell_measurement_reflns_used 0
_cell_measurement_temperature 153(2)
_cell_measurement_theta_max 0
_cell_measurement_theta_min 0
_cell_volume 10670.2(9)
_computing_molecular_graphics 'Ortep-3 for Windows (Farrugia, 1997)'
_computing_publication_material 'WinGX publication routines (Farrugia, 1999)'
_computing_structure_refinement 'SHELXL-97 (Sheldrick, 1997)'
_computing_structure_solution 'SHELXS-86 (Sheldrick, 1986)'
_diffrn_ambient_temperature 153
_diffrn_measured_fraction_theta_full 0.99
_diffrn_measured_fraction_theta_max 0.99
_diffrn_radiation_probe x-ray
_diffrn_radiation_type MoK\a
_diffrn_radiation_wavelength 0.71069
_diffrn_reflns_av_R_equivalents 0
_diffrn_reflns_limit_h_max 33
_diffrn_reflns_limit_h_min 0
_diffrn_reflns_limit_k_max 34
_diffrn_reflns_limit_k_min 0
_diffrn_reflns_limit_l_max 23
_diffrn_reflns_limit_l_min 0
_diffrn_reflns_number 14745
_diffrn_reflns_theta_full 29.18
_diffrn_reflns_theta_max 29.18
_diffrn_reflns_theta_min 2.33
_exptl_absorpt_coefficient_mu 11.244
_exptl_absorpt_correction_type none
_exptl_crystal_colour brown
_exptl_crystal_density_diffrn 2.187
_exptl_crystal_density_method 'not measured'
_exptl_crystal_description prism
_exptl_crystal_F_000 6272
_exptl_crystal_size_max 0.1
_exptl_crystal_size_mid 0.1
_exptl_crystal_size_min 0.1
_platon_squeeze_details
;
;
_refine_diff_density_max 2.949
_refine_diff_density_min -2.183
_refine_ls_abs_structure_details 'Flack H D (1983), Acta Cryst. A39, 876-881'
_refine_ls_abs_structure_Flack 0.11(2)
_refine_ls_extinction_method none
_refine_ls_goodness_of_fit_ref 1.077
_refine_ls_hydrogen_treatment noref
_refine_ls_matrix_type full
_refine_ls_number_parameters 315
_refine_ls_number_reflns 14745
_refine_ls_number_restraints 22
_refine_ls_restrained_S_all 1.076
_refine_ls_R_factor_gt 0.0819
_refine_ls_shift/su_max 0
_refine_ls_structure_factor_coef Fsqd
_refine_ls_weighting_details 'calc w=1/[\s^2^(Fo^2^)+(0.0334P)^2^+450.3737P] where P=(Fo^2^+2Fc^2^)/3'
_refine_ls_weighting_scheme calc
_refine_ls_wR_factor_ref 0.1876
_reflns_number_gt 12752
_reflns_number_total 14745
_reflns_threshold_expression >2sigma(I)
_cod_data_source_file ic5005209_si_001.cif
_cod_data_source_block 2GePr
_cod_depositor_comments 'Adding full bibliography for 4337933--4337938.cif.'
_cod_database_code 4337935

loop_
_symmetry_equiv_pos_as_xyz
'x, y, z'
'-x+1/2, y+1/2, z+1/2'
'x+1/2, -y+1/2, z'
'-x, -y, z+1/2'

loop_
_atom_site_label
_atom_site_type_symbol
_atom_site_fract_x
_atom_site_fract_y
_atom_site_fract_z
_atom_site_U_iso_or_equiv
_atom_site_adp_type
_atom_site_occupancy
_atom_site_calc_flag
_atom_site_refinement_flags
C1 C 0.339(2) 0.363(2) 0.093(3) 0.098(14) Uiso 1 d .
C2 C 0.3903(16) 0.3479(16) 0.051(2) 0.077(10) Uiso 1 d .
C3 C 0.397(2) 0.285(2) 0.056(3) 0.110(16) Uiso 1 d .
C101 C 0.0185 0.499 -0.0038 0.103 Uiso 0.64 d P
C102 C -0.0075 0.5642 -0.0297 0.103 Uiso 0.64 d PD
C103 C 0.0422 0.5967 -0.0495 0.103 Uiso 0.64 d PD
C104 C 0.0106 0.6533 -0.0721 0.103 Uiso 0.64 d P
C151 C 0.0357 0.4987 -0.0314 0.103 Uiso 0.36 d P
C152 C 0.0178 0.5347 -0.0625 0.103 Uiso 0.36 d PD
C153 C 0.0536 0.5715 -0.1085 0.103 Uiso 0.36 d PD
C154 C 0.055 0.6309 -0.1016 0.103 Uiso 0.36 d P
C105 C 0.0169 0.4006 -0.0051 0.083 Uiso 1 d .
C106 C -0.0093 0.3517 -0.0215 0.091 Uiso 1 d .
C107 C 0.027 0.3054 -0.0067 0.092 Uiso 1 d .
C108 C 0.0384 0.3027 0.0712 0.072 Uiso 0.73 d P
C158 C 0.0401 0.2805 0.0967 0.072 Uiso 0.27 d P
N101 N -0.0038 0.4492 -0.0555 0.117 Uiso 0.5 d PD
N151 N -0.0086 0.4542 -0.0235 0.117 Uiso 0.5 d PD
C109 C -0.0061 0.4233 -0.1178 0.117 Uiso 0.5 d P
C110 C 0.0513 0.41 -0.1608 0.117 Uiso 0.5 d P
C111 C 0.0365 0.394 -0.2448 0.117 Uiso 0.5 d P
C159 C -0.0093 0.4623 -0.1287 0.117 Uiso 0.5 d P
C160 C 0.044 0.4657 -0.1586 0.117 Uiso 0.5 d P
C161 C 0.0638 0.4543 -0.2484 0.117 Uiso 0.5 d P
C112 C 0.0466 0.4282 -0.2685 0.117 Uiso 0.5 d P
C162 C 0.0716 0.3771 -0.2727 0.117 Uiso 0.5 d P
C113 C -0.0716 0.4401 -0.0206 0.096 Uiso 0.41 d PD
C114 C -0.0866 0.4421 0.0786 0.096 Uiso 0.41 d PD
C115 C -0.149 0.4194 0.1414 0.096 Uiso 0.41 d PD
C116 C -0.1513 0.4415 0.1978 0.096 Uiso 0.41 d P
C163 C -0.0794 0.4666 -0.0078 0.096 Uiso 0.59 d PD
C164 C -0.0714 0.4561 0.057 0.096 Uiso 0.59 d PD
C165 C -0.149 0.4447 0.0789 0.096 Uiso 0.59 d PD
C166 C -0.1626 0.4715 0.1531 0.096 Uiso 0.59 d P
C201 C 0.5392 0.5077 -0.0499 0.098 Uiso 0.43 d P
C202 C 0.5184 0.4547 -0.0234 0.098 Uiso 0.43 d P
C203 C 0.5564 0.4126 0.01 0.098 Uiso 0.43 d P
C204 C 0.5601 0.355 0.0502 0.098 Uiso 0.43 d P
C251 C 0.5488 0.4987 -0.0452 0.098 Uiso 0.57 d P
C252 C 0.5344 0.4521 0.0069 0.098 Uiso 0.57 d P
C253 C 0.5765 0.4263 0.0342 0.098 Uiso 0.57 d P
C254 C 0.5692 0.3859 0.0737 0.098 Uiso 0.57 d P
C205 C 0.4632 0.5519 -0.0058 0.065 Uiso 0.65 d P
C206 C 0.4842 0.6007 0.0347 0.065 Uiso 0.65 d P
C207 C 0.4472 0.6176 0.0966 0.065 Uiso 0.65 d P
C208 C 0.4026 0.6494 0.0589 0.065 Uiso 0.65 d P
C255 C 0.4527 0.5746 -0.0287 0.065 Uiso 0.35 d P
C256 C 0.4989 0.5974 0.0448 0.065 Uiso 0.35 d P
C257 C 0.4738 0.6327 0.0989 0.065 Uiso 0.35 d P
C258 C 0.4196 0.6392 0.0877 0.065 Uiso 0.35 d P
C209 C 0.462 0.4949 -0.1177 0.086 Uiso 0.5 d P
C210 C 0.4986 0.4593 -0.1882 0.086 Uiso 0.5 d P
C211 C 0.4605 0.4262 -0.2263 0.086 Uiso 0.5 d P
C259 C 0.456 0.5087 -0.142 0.086 Uiso 0.5 d P
C260 C 0.4801 0.4952 -0.2112 0.086 Uiso 0.5 d P
C261 C 0.4421 0.4733 -0.2745 0.086 Uiso 0.5 d P
C212 C 0.4249 0.4487 -0.2454 0.086 Uiso 0.5 d P
C262 C 0.4285 0.414 -0.2394 0.086 Uiso 0.5 d P
C213 C 0.5294 0.5626 -0.1262 0.091 Uiso 0.46 d P
C214 C 0.4845 0.6085 -0.1703 0.091 Uiso 0.46 d P
C215 C 0.5233 0.6514 -0.2175 0.091 Uiso 0.46 d PD
C216 C 0.4809 0.7003 -0.249 0.091 Uiso 0.46 d PD
C263 C 0.5262 0.5839 -0.1194 0.091 Uiso 0.54 d P
C264 C 0.4868 0.6274 -0.155 0.091 Uiso 0.54 d P
C265 C 0.5286 0.6802 -0.1899 0.091 Uiso 0.54 d PD
C266 C 0.4886 0.7318 -0.2188 0.091 Uiso 0.54 d PD
C301 C 0.197 0.2524 -0.2023 0.067 Uiso 1 d .
C302 C 0.1392 0.2574 -0.1714 0.084 Uiso 1 d .
C303 C 0.0971 0.2222 -0.2272 0.071 Uiso 1 d .
C304 C 0.0333 0.1883 -0.1947 0.087 Uiso 0.51 d P
C354 C 0.0516 0.2209 -0.1968 0.087 Uiso 0.49 d P
C305 C 0.2924 0.2668 -0.1803 0.087 Uiso 1 d .
C306 C 0.349 0.3007 -0.1452 0.085 Uiso 0.49 d P
C307 C 0.3852 0.2896 -0.1797 0.085 Uiso 0.49 d P
C308 C 0.4003 0.2539 -0.2261 0.085 Uiso 0.49 d P
C356 C 0.3303 0.3018 -0.1519 0.085 Uiso 0.51 d P
C357 C 0.4002 0.257 -0.1755 0.085 Uiso 0.51 d P
C358 C 0.4061 0.221 -0.1934 0.085 Uiso 0.51 d P
C309 C 0.2314 0.2757 -0.0689 0.077 Uiso 1 d .
C310 C 0.2333 0.2018 -0.0412 0.09 Uiso 0.57 d P
C311 C 0.2242 0.2139 0.0468 0.09 Uiso 0.57 d P
C312 C 0.2389 0.1688 0.0805 0.09 Uiso 0.57 d P
C360 C 0.2375 0.2352 -0.0388 0.09 Uiso 0.43 d P
C361 C 0.2391 0.2329 0.0384 0.09 Uiso 0.43 d P
C362 C 0.1892 0.2248 0.0556 0.09 Uiso 0.43 d P
C313 C 0.2286 0.3414 -0.1712 0.082 Uiso 1 d .
C314 C 0.232 0.3556 -0.2542 0.086 Uiso 0.51 d PD
C315 C 0.2095 0.4255 -0.2593 0.086 Uiso 0.51 d PD
C316 C 0.2796 0.4457 -0.2413 0.086 Uiso 0.51 d P
C364 C 0.2245 0.3852 -0.2587 0.086 Uiso 0.49 d PD
C365 C 0.2316 0.4535 -0.2208 0.086 Uiso 0.49 d PD
C366 C 0.2567 0.4671 -0.2209 0.086 Uiso 0.49 d P
C401 C 0.266 0.7844 -0.0644 0.09 Uiso 0.42 d P
C402 C 0.2878 0.783 0.0229 0.09 Uiso 0.42 d P
C403 C 0.3441 0.784 0.0102 0.09 Uiso 0.42 d P
C404 C 0.3474 0.8157 0.082 0.09 Uiso 0.42 d P
C451 C 0.2439 0.8063 -0.041 0.09 Uiso 0.58 d P
C452 C 0.2805 0.8107 0.0288 0.09 Uiso 0.58 d P
C453 C 0.3452 0.8225 0.0174 0.09 Uiso 0.58 d P
C454 C 0.3812 0.8147 0.0787 0.09 Uiso 0.58 d P
C405 C 0.197 0.7472 -0.1391 0.082 Uiso 1 d .
C406 C 0.152 0.7028 -0.1643 0.087 Uiso 0.52 d P
C407 C 0.1434 0.7156 -0.2599 0.087 Uiso 0.52 d P
C408 C 0.1051 0.6964 -0.2992 0.087 Uiso 0.52 d P
C456 C 0.1766 0.7115 -0.1844 0.087 Uiso 0.48 d P
C457 C 0.1432 0.7303 -0.2335 0.087 Uiso 0.48 d P
C458 C 0.1057 0.7123 -0.2498 0.087 Uiso 0.48 d P
C409 C 0.2568 0.6957 -0.0728 0.073 Uiso 1 d .
C410 C 0.2983 0.6933 -0.1453 0.096 Uiso 0.52 d P
C411 C 0.3252 0.6215 -0.1654 0.096 Uiso 0.52 d P
C412 C 0.3102 0.5821 -0.1888 0.096 Uiso 0.52 d P
C460 C 0.3184 0.6903 -0.1299 0.096 Uiso 0.48 d P
C461 C 0.3309 0.6418 -0.1428 0.096 Uiso 0.48 d P
C462 C 0.2959 0.6165 -0.206 0.096 Uiso 0.48 d P
C413 C 0.1827 0.7285 -0.0019 0.072 Uiso 1 d .
C414 C 0.1366 0.7705 0.0122 0.091 Uiso 1 d .
C415 C 0.1097 0.7758 0.0839 0.1 Uiso 0.5 d P
C416 C 0.0559 0.7564 0.0699 0.1 Uiso 0.5 d P
C465 C 0.0927 0.7379 0.0703 0.1 Uiso 0.5 d P
C466 C 0.1344 0.7431 0.1527 0.1 Uiso 0.5 d P
N201 N 0.4994 0.5371 -0.0779 0.076 Uiso 1 d .
N301 N 0.2358 0.2843 -0.155 0.073 Uiso 1 d .
N401 N 0.2209 0.7432 -0.0669 0.071 Uiso 1 d .
O101 O 0.3493(10) 0.4481(10) -0.0528(15) 0.067(6) Uiso 1 d .
O102 O 0.4354(11) 0.4583(10) 0.1310(16) 0.076(7) Uiso 1 d .
O103 O 0.1488(8) 0.3699(8) -0.0231(12) 0.051(5) Uiso 1 d .
O104 O 0.3430(10) 0.3780(9) 0.3827(14) 0.067(6) Uiso 1 d .
O105 O 0.3712(12) 0.5954(12) 0.3412(18) 0.092(8) Uiso 1 d .
O106 O 0.1836(10) 0.5872(9) -0.0653(14) 0.066(6) Uiso 1 d .
O107 O 0.2043(10) 0.2896(10) 0.2236(16) 0.074(6) Uiso 1 d .
O108 O 0.2664(12) 0.6904(11) 0.1438(18) 0.088(8) Uiso 1 d .
O109 O 0.0262(9) 0.4243(9) 0.1928(14) 0.061(5) Uiso 1 d .
O110 O 0.1530(11) 0.4312(11) 0.4586(16) 0.079(7) Uiso 1 d .
O111 O 0.1794(12) 0.6192(12) 0.4148(18) 0.092(8) Uiso 1 d .
O112 O 0.0562(11) 0.6137(10) 0.1517(16) 0.078(7) Uiso 1 d .
O113 O 0.3339(8) 0.4193(8) 0.0959(11) 0.047(4) Uiso 1 d .
O114 O 0.3451(7) 0.5130(7) 0.0798(11) 0.044(4) Uiso 1 d .
O115 O 0.2526(8) 0.4136(7) -0.0112(12) 0.048(4) Uiso 1 d .
O116 O 0.3717(9) 0.4217(9) 0.2429(14) 0.062(6) Uiso 1 d .
O117 O 0.3876(8) 0.5250(8) 0.2231(13) 0.055(5) Uiso 1 d .
O118 O 0.2679(8) 0.5202(8) -0.0338(12) 0.050(4) Uiso 1 d .
O119 O 0.2086(6) 0.3725(6) 0.1177(10) 0.034(3) Uiso 1 d .
O120 O 0.2698(7) 0.3790(7) 0.2558(11) 0.046(4) Uiso 1 d .
O121 O 0.3448(8) 0.4891(8) 0.3496(12) 0.050(4) Uiso 1 d .
O122 O 0.3058(7) 0.5973(7) 0.2101(12) 0.049(4) Uiso 1 d .
O123 O 0.2418(9) 0.5964(8) 0.0728(13) 0.056(5) Uiso 1 d .
O124 O 0.1669(8) 0.4799(8) -0.0279(12) 0.049(4) Uiso 1 d .
O125 O 0.1233(8) 0.4358(8) 0.0999(12) 0.051(5) Uiso 1 d .
O126 O 0.2476(7) 0.4408(7) 0.3671(11) 0.042(4) Uiso 1 d .
O127 O 0.2624(9) 0.5648(8) 0.3440(13) 0.058(5) Uiso 1 d .
O128 O 0.1406(8) 0.5557(8) 0.0751(12) 0.053(5) Uiso 1 d .
O129 O 0.1214(7) 0.3635(7) 0.2079(11) 0.045(4) Uiso 1 d .
O130 O 0.1795(9) 0.3681(9) 0.3315(14) 0.063(5) Uiso 1 d .
O131 O 0.2201(9) 0.6440(8) 0.2755(13) 0.057(5) Uiso 1 d .
O132 O 0.1652(9) 0.6381(9) 0.1562(14) 0.060(5) Uiso 1 d .
O133 O 0.0994(8) 0.4392(8) 0.3176(13) 0.054(5) Uiso 1 d .
O134 O 0.1693(10) 0.5151(10) 0.3598(15) 0.069(6) Uiso 1 d .
O135 O 0.1253(11) 0.6024(10) 0.2829(16) 0.077(7) Uiso 1 d .
O136 O 0.0918(9) 0.5106(9) 0.1997(14) 0.063(5) Uiso 1 d .
O137 O 0.2276(7) 0.4837(7) 0.0903(11) 0.042(4) Uiso 1 d .
O138 O 0.2919(7) 0.4839(7) 0.2293(12) 0.047(4) Uiso 1 d .
O139 O 0.1845(7) 0.4461(8) 0.2329(12) 0.048(4) Uiso 1 d .
O140 O 0.2010(8) 0.5576(8) 0.2124(13) 0.058(5) Uiso 1 d .
V101 V 0.30572(17) 0.4627(2) 0.0085(5) 0.0446(10) Uani 1 d .
V102 V 0.37625(18) 0.4689(2) 0.1610(5) 0.0515(11) Uani 1 d .
W103 W 0.18085(4) 0.41703(5) 0.0310(4) 0.0462(2) Uani 1 d .
W104 W 0.31484(5) 0.42264(5) 0.3130(4) 0.0532(3) Uani 1 d .
W105 W 0.33342(6) 0.55306(6) 0.2912(4) 0.0595(3) Uani 1 d .
W106 W 0.20226(5) 0.54549(5) 0.0031(4) 0.0523(3) Uani 1 d .
W107 W 0.19801(5) 0.35507(5) 0.2204(4) 0.0477(2) Uani 1 d .
W108 W 0.24260(6) 0.63102(5) 0.1667(4) 0.0570(3) Uani 1 d .
W109 W 0.09342(5) 0.43687(6) 0.2026(4) 0.0552(3) Uani 1 d .
W110 W 0.17024(6) 0.43959(6) 0.3618(4) 0.0569(3) Uani 1 d .
W111 W 0.18978(7) 0.58721(6) 0.3313(4) 0.0699(4) Uani 1 d .
W112 W 0.11667(6) 0.58350(6) 0.1688(4) 0.0686(4) Uani 1 d .
Ge1 Ge 0.22677(11) 0.49148(11) 0.1893(4) 0.0392(5) Uiso 1 d .

loop_
_atom_site_aniso_label
_atom_site_aniso_U_11
_atom_site_aniso_U_22
_atom_site_aniso_U_33
_atom_site_aniso_U_23
_atom_site_aniso_U_13
_atom_site_aniso_U_12
V101 0.034(2) 0.055(3) 0.045(2) 0.002(2) 0.0031(18) -0.0052(18)
V102 0.036(2) 0.064(3) 0.055(3) 0.010(2) -0.001(2) -0.002(2)
W103 0.0402(5) 0.0522(6) 0.0463(6) 0.0003(5) -0.0066(4) -0.0005(4)
W104 0.0498(6) 0.0612(7) 0.0486(6) 0.0145(5) -0.0124(5) -0.0067(5)
W105 0.0705(8) 0.0594(7) 0.0486(6) 0.0079(6) -0.0165(6) -0.0180(6)
W106 0.0559(7) 0.0510(7) 0.0499(6) 0.0116(5) -0.0118(5) -0.0009(5)
W107 0.0466(5) 0.0443(6) 0.0521(6) 0.0057(5) -0.0047(5) 0.0008(4)
W108 0.0731(8) 0.0415(6) 0.0565(6) 0.0058(6) -0.0033(6) -0.0043(6)
W109 0.0371(5) 0.0665(8) 0.0618(7) 0.0032(6) 0.0040(5) 0.0003(5)
W110 0.0610(7) 0.0626(8) 0.0472(6) 0.0032(6) 0.0096(6) -0.0089(6)
W111 0.0965(11) 0.0527(8) 0.0604(8) -0.0110(6) 0.0199(8) -0.0077(7)
W112 0.0589(7) 0.0582(8) 0.0887(10) 0.0072(8) 0.0075(7) 0.0153(6)

loop_
_atom_type_symbol
_atom_type_description
_atom_type_scat_dispersion_real
_atom_type_scat_dispersion_imag
_atom_type_scat_source
C C 0.0033 0.0016 'International Tables Vol C Tables 4.2.6.8 and 6.1.1.4'
N N 0.0061 0.0033 'International Tables Vol C Tables 4.2.6.8 and 6.1.1.4'
O O 0.0106 0.006 'International Tables Vol C Tables 4.2.6.8 and 6.1.1.4'
V V 0.3005 0.5294 'International Tables Vol C Tables 4.2.6.8 and 6.1.1.4'
W W -0.849 6.8722 'International Tables Vol C Tables 4.2.6.8 and 6.1.1.4'
Ge Ge 0.1547 1.8001 'International Tables Vol C Tables 4.2.6.8 and 6.1.1.4'

loop_
_geom_angle_atom_site_label_1
_geom_angle_atom_site_label_2
_geom_angle_atom_site_label_3
_geom_angle
O113 C1 C2 111(4)
C1 C2 C3 108(4)
C151 C101 N151 97.1
C151 C101 C152 56.8
N151 C101 C152 110.5
C151 C101 N101 78.2
N151 C101 N101 19.8
C152 C101 N101 94.8
C151 C101 C102 93.3
N151 C101 C102 120.9
C152 C101 C102 38.2
N101 C101 C102 115.8
C152 C102 C103 78
C152 C102 C101 48.4
C103 C102 C101 105
C152 C102 C151 30.4
C103 C102 C151 90.6
C101 C102 C151 19.1
C152 C102 C153 46.4
C103 C102 C153 37.1
C101 C102 C153 89.4
C151 C102 C153 70.5
C153 C103 C154 72.5
C153 C103 C102 95.6
C154 C103 C102 135.9
C153 C103 C104 110.1
C154 C103 C104 51.6
C102 C103 C104 97.9
C153 C103 C152 59.9
C154 C103 C152 127.5
C102 C103 C152 40.8
C104 C103 C152 126.1
C154 C104 C103 49.3
C101 C151 C152 95.1
C101 C151 N151 59
C152 C151 N151 109.7
C101 C151 N101 79.1
C152 C151 N101 104.5
N151 C151 N101 21
C101 C151 C102 67.6
C152 C151 C102 29.9
N151 C151 C102 102.7
N101 C151 C102 108.7
C102 C152 C151 119.7
C102 C152 C101 93.4
C151 C152 C101 28
C102 C152 C153 100.9
C151 C152 C153 120.8
C101 C152 C153 142.8
C102 C152 C103 61.3
C151 C152 C103 122
C101 C152 C103 120.2
C153 C152 C103 45.3
C103 C153 C154 55.3
C103 C153 C152 74.8
C154 C153 C152 125.5
C103 C153 C102 47.3
C154 C153 C102 93
C152 C153 C102 32.7
C103 C154 C104 79
C103 C154 C153 52.2
C104 C154 C153 115.7
C106 C105 N151 122.5
C106 C105 N101 114.1
N151 C105 N101 21.6
C105 C106 C107 111.7
C108 C107 C106 109.2
C108 C107 C158 16.1
C106 C107 C158 120.9
C158 C108 C107 131.4
C108 C158 C107 32.6
N151 N101 C109 157.1
N151 N101 C159 147.6
C109 N101 C159 45.3
N151 N101 C105 72.8
C109 N101 C105 95.5
C159 N101 C105 139.2
N151 N101 C151 73.1
C109 N101 C151 129.6
C159 N101 C151 96.9
C105 N101 C151 104.6
N151 N101 C101 51.4
C109 N101 C101 151.6
C159 N101 C101 112.1
C105 N101 C101 100.1
C151 N101 C101 22.6
N151 N101 C113 60.9
C109 N101 C113 100.6
C159 N101 C113 105.2
C105 N101 C113 90.7
C151 N101 C113 124.3
C101 N101 C113 102.8
N101 N151 C101 108.9
N101 N151 C105 85.7
C101 N151 C105 118.7
N101 N151 C151 85.9
C101 N151 C151 24
C105 N151 C151 111.3
N101 N151 C113 100.3
C101 N151 C113 131.2
C105 N151 C113 101.4
C151 N151 C113 147.2
N101 N151 C163 112.4
C101 N151 C163 107.3
C105 N151 C163 121.5
C151 N151 C163 124.5
C113 N151 C163 24
N101 N151 C109 15.7
C101 N151 C109 124.6
C105 N151 C109 78.4
C151 N151 C109 101.6
C113 N151 C109 88
C163 N151 C109 104.2
N101 N151 C159 22.6
C101 N151 C159 99.6
C105 N151 C159 108.1
C151 N151 C159 80.9
C113 N151 C159 92.6
C163 N151 C159 97.1
C109 N151 C159 31.6
C159 C109 N101 70.4
C159 C109 C110 100.5
N101 C109 C110 117.3
C159 C109 C160 52.7
N101 C109 C160 90.3
C110 C109 C160 48.6
C159 C109 N151 75.6
N101 C109 N151 7.2
C110 C109 N151 122.1
C160 C109 N151 97.4
C160 C110 C111 104.6
C160 C110 C109 71.1
C111 C110 C109 106.4
C160 C110 C161 57.7
C111 C110 C161 55.8
C109 C110 C161 112.8
C160 C110 C112 77.6
C111 C110 C112 30.4
C109 C110 C112 110.2
C161 C110 C112 25.6
C112 C111 C162 87.2
C112 C111 C110 96.3
C162 C111 C110 109.8
C112 C111 C161 23.9
C162 C111 C161 91
C110 C111 C161 72.9
C109 C159 N101 64.3
C109 C159 C160 93.2
N101 C159 C160 105.9
C109 C159 N151 72.8
N101 C159 N151 9.8
C160 C159 N151 111.3
C110 C160 C159 93.8
C110 C160 C161 76.5
C159 C160 C161 127.4
C110 C160 C109 60.3
C159 C160 C109 34.1
C161 C160 C109 118.4
C112 C161 C111 27.8
C112 C161 C160 112
C111 C161 C160 90.2
C112 C161 C110 78.7
C111 C161 C110 51.3
C160 C161 C110 45.7
C112 C161 C162 38.4
C111 C161 C162 32.8
C160 C161 C162 113.3
C110 C161 C162 67.8
C161 C112 C111 128.4
C161 C112 C162 119.8
C111 C112 C162 49.1
C161 C112 C110 75.7
C111 C112 C110 53.3
C162 C112 C110 79.2
C111 C162 C112 43.6
C111 C162 C161 56.2
C112 C162 C161 21.8
C163 C113 C164 56.4
C163 C113 N151 93.6
C164 C113 N151 87.9
C163 C113 C114 67.6
C164 C113 C114 19.1
N151 C113 C114 103.2
C163 C113 N101 103.5
C164 C113 N101 106.7
N151 C113 N101 18.8
C114 C113 N101 121.5
C164 C114 C165 124.5
C164 C114 C163 35.4
C165 C114 C163 95.5
C164 C114 C113 46.8
C165 C114 C113 102.4
C163 C114 C113 24.3
C164 C114 C115 161.2
C165 C114 C115 39.8
C163 C114 C115 134.8
C113 C114 C115 134.3
C116 C115 C165 120.4
C116 C115 C166 52.3
C165 C115 C166 69.4
C116 C115 C114 112.5
C165 C115 C114 51.2
C166 C115 C114 89.9
C166 C116 C115 74.7
C113 C163 C164 92.6
C113 C163 C114 88.1
C164 C163 C114 18.2
C113 C163 N151 62.5
C164 C163 N151 86.9
C114 C163 N151 100.4
C114 C164 C163 126.4
C114 C164 C113 114.1
C163 C164 C113 31
C114 C164 C165 40
C163 C164 C165 93.3
C113 C164 C165 98.2
C115 C165 C166 58.6
C115 C165 C114 89
C166 C165 C114 104.3
C115 C165 C164 103.9
C166 C165 C164 108.7
C114 C165 C164 15.4
C116 C166 C115 53
C116 C166 C165 104.1
C115 C166 C165 52
N201 C201 C202 111
N201 C201 C252 128.1
C202 C201 C252 22.5
N201 C201 C213 41.7
C202 C201 C213 143.4
C252 C201 C213 165.9
C252 C202 C251 88.6
C252 C202 C201 97.5
C251 C202 C201 12.7
C252 C202 C203 42.6
C251 C202 C203 109
C201 C202 C203 121.6
C252 C202 C253 24.3
C251 C202 C253 92.2
C201 C202 C253 104
C203 C202 C253 21.7
C253 C203 C252 86.6
C253 C203 C254 66.3
C252 C203 C254 126.4
C253 C203 C202 108
C252 C203 C202 23.3
C254 C203 C202 144.1
C253 C203 C204 97.5
C252 C203 C204 146.6
C254 C203 C204 34.2
C202 C203 C204 145.4
C254 C204 C203 56
C254 C204 C253 35.7
C203 C204 C253 23.1
C202 C251 C252 25.8
C202 C251 N201 99.4
C252 C251 N201 118.9
C202 C252 C203 114
C202 C252 C253 143.7
C203 C252 C253 34
C202 C252 C251 65.6
C203 C252 C251 126.1
C253 C252 C251 114.3
C202 C252 C201 60
C203 C252 C201 135
C253 C252 C201 123.8
C251 C252 C201 9.8
C203 C253 C254 80.8
C203 C253 C252 59.4
C254 C253 C252 119.4
C203 C253 C204 59.4
C254 C253 C204 25.2
C252 C253 C204 111.1
C203 C253 C202 50.3
C254 C253 C202 119.7
C252 C253 C202 12
C204 C253 C202 106.3
C204 C254 C253 119.1
C204 C254 C203 89.8
C253 C254 C203 32.9
C255 C205 C206 75.3
C255 C205 N201 87
C206 C205 N201 111.7
C255 C205 C256 86.7
C206 C205 C256 13.3
N201 C205 C256 106.3
C257 C206 C207 30.4
C257 C206 C255 138.1
C207 C206 C255 110.2
C257 C206 C205 141
C207 C206 C205 111.4
C255 C206 C205 28.6
C257 C207 C258 111.5
C257 C207 C206 69.3
C258 C207 C206 121.5
C257 C207 C208 112.8
C258 C207 C208 15.9
C206 C207 C208 106.3
C257 C207 C256 60.8
C258 C207 C256 133.5
C206 C207 C256 13.9
C208 C207 C256 119.2
C258 C208 C207 20.1
C258 C208 C257 28.5
C207 C208 C257 21.2
C205 C255 C206 76.1
C205 C255 N201 67.4
C206 C255 N201 105.2
C205 C255 C256 69.1
C206 C255 C256 9.6
N201 C255 C256 96.2
C257 C256 C207 27.5
C257 C256 C205 122.5
C207 C256 C205 95.4
C257 C256 C255 113
C207 C256 C255 90
C205 C256 C255 24.2
C207 C257 C258 37.2
C207 C257 C206 80.3
C258 C257 C206 97.7
C207 C257 C256 91.7
C258 C257 C256 113.8
C206 C257 C256 16.6
C207 C257 C208 46
C258 C257 C208 14.3
C206 C257 C208 90.1
C256 C257 C208 106.7
C208 C258 C207 144
C208 C258 C257 137.2
C207 C258 C257 31.3
C259 C209 N201 94
C259 C209 C260 49.2
N201 C209 C260 105.6
C259 C209 C210 85.6
N201 C209 C210 110.6
C260 C209 C210 36.6
C260 C210 C211 92
C260 C210 C209 67.9
C211 C210 C209 106.6
C260 C210 C259 49.7
C211 C210 C259 103.1
C209 C210 C259 18.2
C262 C211 C212 51.7
C262 C211 C210 157.2
C212 C211 C210 111.8
C262 C211 C261 82
C212 C211 C261 36.2
C210 C211 C261 90
C262 C211 C260 127.6
C212 C211 C260 76.5
C210 C211 C260 36.7
C261 C211 C260 54.4
C209 C259 C260 112.8
C209 C259 N201 66.5
C260 C259 N201 113.9
C209 C259 C210 76.2
C260 C259 C210 36.7
N201 C259 C210 102.4
C210 C260 C259 93.5
C210 C260 C261 102.8
C259 C260 C261 116.6
C210 C260 C209 75.5
C259 C260 C209 18.1
C261 C260 C209 121.8
C210 C260 C211 51.3
C259 C260 C211 104.2
C261 C260 C211 52.9
C209 C260 C211 93.8
C210 C260 C212 84.5
C259 C260 C212 96.7
C261 C260 C212 28.4
C209 C260 C212 96.4
C211 C260 C212 34.3
C212 C261 C211 45.4
C212 C261 C260 97.2
C211 C261 C260 72.7
C212 C261 C262 22.7
C211 C261 C262 31.8
C260 C261 C262 100.3
C262 C212 C261 133.9
C262 C212 C211 51.2
C261 C212 C211 98.4
C262 C212 C260 120
C261 C212 C260 54.4
C211 C212 C260 69.3
C211 C262 C212 77.1
C211 C262 C261 66.2
C212 C262 C261 23.4
C263 C213 N201 105
C263 C213 C214 51.3
N201 C213 C214 104.4
C263 C213 C201 124.1
N201 C213 C201 42.9
C214 C213 C201 147.3
C263 C213 C264 36.1
N201 C213 C264 105.5
C214 C213 C264 15.2
C201 C213 C264 145
C264 C214 C263 89.9
C264 C214 C215 67.7
C263 C214 C215 99.8
C264 C214 C213 106.8
C263 C214 C213 16.9
C215 C214 C213 106.3
C265 C215 C264 91.1
C265 C215 C214 110.3
C264 C215 C214 19.3
C265 C215 C216 71.1
C264 C215 C216 98.8
C214 C215 C216 106
C266 C216 C265 76.7
C266 C216 C215 107
C265 C216 C215 30.4
C213 C263 C214 111.8
C213 C263 N201 54.5
C214 C263 N201 107.7
C213 C263 C264 132
C214 C263 C264 20.2
N201 C263 C264 116.8
C214 C264 C215 93.1
C214 C264 C263 69.9
C215 C264 C263 101
C214 C264 C265 122.4
C215 C264 C265 29.5
C263 C264 C265 107
C214 C264 C213 58
C215 C264 C213 101
C263 C264 C213 11.9
C265 C264 C213 112.8
C215 C265 C216 78.5
C215 C265 C266 112.1
C216 C265 C266 33.6
C215 C265 C264 59.4
C216 C265 C264 91.7
C266 C265 C264 109.4
C216 C266 C265 69.7
N301 C301 C302 110.9
C301 C302 C303 109.1
C354 C303 C302 108.9
C354 C303 C304 26
C302 C303 C304 125.6
C354 C304 C303 35.7
C304 C354 C303 118.3
C356 C305 N301 109.4
C356 C305 C306 11.1
N301 C305 C306 119.2
C307 C306 C305 109.1
C307 C306 C357 26.2
C305 C306 C357 99.4
C357 C307 C306 120.9
C357 C307 C308 44.6
C306 C307 C308 139.7
C357 C307 C356 122.7
C306 C307 C356 14.1
C308 C307 C356 129.2
C357 C307 C358 14.5
C306 C307 C358 122.6
C308 C307 C358 32.7
C356 C307 C358 120.2
C357 C308 C358 60.8
C357 C308 C307 45.4
C358 C308 C307 105
C305 C356 C307 111.8
C308 C357 C307 89.9
C308 C357 C358 66.2
C307 C357 C358 152.1
C308 C357 C306 110.9
C307 C357 C306 33
C358 C357 C306 142.3
C357 C358 C308 53
C357 C358 C307 13.4
C308 C358 C307 42.3
C360 C309 N301 124.3
C360 C309 C310 14
N301 C309 C310 112.5
C360 C310 C311 77.2
C360 C310 C361 57.4
C311 C310 C361 22.5
C360 C310 C309 19.3
C311 C310 C309 93.1
C361 C310 C309 75.4
C361 C311 C362 111.6
C361 C311 C312 126.8
C362 C311 C312 116
C361 C311 C310 80.4
C362 C311 C310 110.7
C312 C311 C310 103.2
C361 C311 C360 53.6
C362 C311 C360 104.2
C312 C311 C360 129.5
C310 C311 C360 30.6
C311 C312 C361 16.3
C311 C312 C362 25.5
C361 C312 C362 40.5
C310 C360 C309 146.7
C310 C360 C361 90.6
C309 C360 C361 119.7
C310 C360 C311 72.2
C309 C360 C311 133.2
C361 C360 C311 21.8
C311 C361 C362 41.7
C311 C361 C360 104.6
C362 C361 C360 102.3
C311 C361 C310 77.1
C362 C361 C310 92.3
C360 C361 C310 32
C311 C361 C312 36.9
C362 C361 C312 75.8
C360 C361 C312 117
C310 C361 C312 85.2
C311 C362 C361 26.7
C311 C362 C312 38.5
C361 C362 C312 63.6
N301 C313 C314 114.2
N301 C313 C364 136.8
C314 C313 C364 22.8
C364 C314 C313 108.5
C364 C314 C315 4.8
C313 C314 C315 104.9
C364 C315 C365 114.9
C364 C315 C366 109.9
C365 C315 C366 16.5
C364 C315 C316 86.4
C365 C315 C316 42.3
C366 C315 C316 27.8
C364 C315 C314 3.4
C365 C315 C314 115.3
C366 C315 C314 111.2
C316 C315 C314 88.5
C366 C316 C365 32.9
C366 C316 C315 68
C365 C316 C315 36.9
C314 C364 C315 171.8
C314 C364 C365 146.9
C315 C364 C365 33.1
C314 C364 C313 48.7
C315 C364 C313 125
C365 C364 C313 104.2
C366 C365 C315 136.9
C366 C365 C316 41.2
C315 C365 C316 100.8
C366 C365 C364 122
C315 C365 C364 31.9
C316 C365 C364 80.8
C365 C366 C316 105.9
C365 C366 C315 26.6
C316 C366 C315 84.2
C451 C401 N401 89.1
C451 C401 C402 77.3
N401 C401 C402 104.8
C451 C401 C452 57.9
N401 C401 C452 115
C402 C401 C452 23.9
C452 C402 C403 104.5
C452 C402 C401 91.9
C403 C402 C401 100.3
C452 C402 C451 66.3
C403 C402 C451 122
C401 C402 C451 31
C452 C402 C453 70.2
C403 C402 C453 34.3
C401 C402 C453 101.9
C451 C402 C453 107
C452 C402 C404 73.2
C403 C402 C404 48.7
C401 C402 C404 136.9
C451 C402 C404 133.6
C453 C402 C404 35.1
C453 C403 C402 91.4
C453 C403 C404 50.2
C402 C403 C404 86.1
C453 C403 C454 56.1
C402 C403 C454 115.5
C404 C403 C454 29.5
C453 C403 C452 67.5
C402 C403 C452 23.9
C404 C403 C452 71.7
C454 C403 C452 100.3
C454 C404 C453 89.2
C454 C404 C403 89
C453 C404 C403 41
C454 C404 C452 146.3
C453 C404 C452 59
C403 C404 C452 60.2
C454 C404 C402 134
C453 C404 C402 60.7
C403 C404 C402 45.2
C452 C404 C402 21.5
C401 C451 C452 92.9
C401 C451 C402 71.7
C452 C451 C402 25.9
C401 C451 N401 60.7
C452 C451 N401 117.8
C402 C451 N401 93.8
C402 C452 C451 87.8
C402 C452 C453 85.1
C451 C452 C453 119.5
C402 C452 C403 51.6
C451 C452 C403 110.9
C453 C452 C403 33.5
C402 C452 C401 64.3
C451 C452 C401 29.2
C453 C452 C401 98.6
C403 C452 C401 82.3
C402 C452 C404 85.3
C451 C452 C404 155.9
C453 C452 C404 36.8
C403 C452 C404 48.1
C401 C452 C404 129.9
C403 C453 C404 88.8
C403 C453 C454 88.7
C404 C453 C454 36.4
C403 C453 C452 79
C404 C453 C452 84.3
C454 C453 C452 119.9
C403 C453 C402 54.2
C404 C453 C402 84.2
C454 C453 C402 113.2
C452 C453 C402 24.7
C404 C454 C453 54.4
C404 C454 C403 61.5
C453 C454 C403 35.2
C456 C405 N401 131.7
C456 C405 C406 25.9
N401 C405 C406 118.7
C456 C406 C457 64.5
C456 C406 C405 50.6
C457 C406 C405 90
C456 C406 C407 65.2
C457 C406 C407 18.7
C405 C406 C407 102.6
C456 C406 C458 94.7
C457 C406 C458 33.9
C405 C406 C458 122.4
C407 C406 C458 30
C457 C407 C458 84.4
C457 C407 C408 131.3
C458 C407 C408 48.5
C457 C407 C456 51.8
C458 C407 C456 110.5
C408 C407 C456 145.9
C457 C407 C406 50
C458 C407 C406 85.5
C408 C407 C406 123.3
C456 C407 C406 25.3
C458 C408 C407 48.2
C458 C408 C457 34.2
C407 C408 C457 15
C406 C456 C457 84.3
C406 C456 C405 103.5
C457 C456 C405 113.8
C406 C456 C407 89.5
C457 C456 C407 21.3
C405 C456 C407 132.5
C407 C457 C458 62.2
C407 C457 C456 106.8
C458 C457 C456 125.4
C407 C457 C406 111.3
C458 C457 C406 98.8
C456 C457 C406 31.2
C407 C457 C408 33.7
C458 C457 C408 30.1
C456 C457 C408 128.2
C406 C457 C408 114.5
C407 C458 C408 83.2
C407 C458 C457 33.4
C408 C458 C457 115.7
C407 C458 C406 64.5
C408 C458 C406 132.1
C457 C458 C406 47.3
N401 C409 C410 117.1
N401 C409 C460 126.3
C410 C409 C460 17.9
C460 C410 C461 54.1
C460 C410 C409 100.7
C461 C410 C409 109.9
C460 C410 C411 70.5
C461 C410 C411 16.7
C409 C410 C411 112.7
C461 C411 C462 131.5
C461 C411 C412 163.9
C462 C411 C412 54
C461 C411 C460 25.1
C462 C411 C460 106.5
C412 C411 C460 155.6
C461 C411 C410 41.6
C462 C411 C410 89.9
C412 C411 C410 139.6
C460 C411 C410 16.9
C462 C412 C411 57.2
C462 C412 C461 59.9
C411 C412 C461 5.9
C410 C460 C461 104.8
C410 C460 C409 61.5
C461 C460 C409 111.6
C410 C460 C411 92.6
C461 C460 C411 12.7
C409 C460 C411 109.2
C411 C461 C460 142.3
C411 C461 C410 121.7
C460 C461 C410 21.1
C411 C461 C462 29.7
C460 C461 C462 112.7
C410 C461 C462 92
C411 C461 C412 10.2
C460 C461 C412 144.7
C410 C461 C412 123.5
C462 C461 C412 33.4
C412 C462 C411 68.9
C412 C462 C461 86.7
C411 C462 C461 18.8
N401 C413 C414 113.7
C415 C414 C413 122.6
C415 C414 C465 38.8
C413 C414 C465 103.4
C465 C415 C414 84.5
C465 C415 C416 45.1
C414 C415 C416 104.5
C465 C415 C466 81.7
C414 C415 C466 116.2
C416 C415 C466 107.9
C465 C416 C415 48
C416 C465 C415 86.8
C416 C465 C414 110.1
C415 C465 C414 56.6
C416 C465 C466 119.2
C415 C465 C466 61.7
C414 C465 C466 94.6
C415 C466 C465 36.6
C213 N201 C201 95.4
C213 N201 C263 20.5
C201 N201 C263 106.6
C213 N201 C209 112.5
C201 N201 C209 102.8
C263 N201 C209 124.3
C213 N201 C205 136.4
C201 N201 C205 104.6
C263 N201 C205 116
C209 N201 C205 100.4
C213 N201 C251 95.4
C201 N201 C251 2.1
C263 N201 C251 107.2
C209 N201 C251 100.9
C205 N201 C251 105.9
C213 N201 C259 97.9
C201 N201 C259 118.3
C263 N201 C259 106.3
C209 N201 C259 19.5
C205 N201 C259 105.5
C251 N201 C259 116.3
C213 N201 C255 116
C201 N201 C255 128.1
C263 N201 C255 96
C209 N201 C255 101.5
C205 N201 C255 25.6
C251 N201 C255 129.7
C259 N201 C255 98
C313 N301 C301 109.8
C313 N301 C309 108.5
C301 N301 C309 115.1
C313 N301 C305 109.6
C301 N301 C305 105.7
C309 N301 C305 108.1
C405 N401 C409 104.2
C405 N401 C413 115.6
C409 N401 C413 103
C405 N401 C401 106.6
C409 N401 C401 96.5
C413 N401 C401 126.7
C405 N401 C451 107.8
C409 N401 C451 123.6
C413 N401 C451 103.3
C401 N401 C451 30.2
C1 O113 V102 126(2)
C1 O113 V101 124(2)
V102 O113 V101 106.1(9)
V102 O114 V101 106.3(9)
V101 O115 W103 123.9(10)
V102 O116 W104 122.9(12)
V102 O117 W105 123.5(11)
W106 O118 V101 124.2(11)
W107 O119 W103 144.1(9)
W104 O120 W107 152.7(11)
W105 O121 W104 119.3(10)
W105 O122 W108 145.9(11)
W108 O123 W106 146.7(12)
W103 O124 W106 118.0(10)
W103 O125 W109 149.8(11)
W110 O126 W104 144.8(10)
W111 O127 W105 145.0(12)
W112 O128 W106 147.2(12)
W107 O129 W109 117.0(9)
W110 O130 W107 116.8(11)
W111 O131 W108 118.5(11)
W112 O132 W108 124.4(12)
W110 O133 W109 118.1(10)
W110 O134 W111 158.8(15)
W111 O135 W112 119.1(14)
W109 O136 W112 155.9(13)
Ge1 O137 W106 126.0(9)
Ge1 O137 W103 121.9(9)
W106 O137 W103 93.4(7)
Ge1 O137 V101 127.7(9)
W106 O137 V101 88.4(6)
W103 O137 V101 88.5(6)
Ge1 O138 W104 125.1(9)
Ge1 O138 W105 120.8(9)
W104 O138 W105 95.9(7)
Ge1 O138 V102 127.0(10)
W104 O138 V102 89.9(6)
W105 O138 V102 88.1(6)
Ge1 O139 W110 125.2(10)
Ge1 O139 W109 123.5(10)
W110 O139 W109 94.0(7)
Ge1 O139 W107 121.6(10)
W110 O139 W107 92.5(7)
W109 O139 W107 91.1(7)
Ge1 O140 W111 123.7(11)
Ge1 O140 W108 120.6(10)
W111 O140 W108 96.5(8)
Ge1 O140 W112 119.9(10)
W111 O140 W112 95.8(8)
W108 O140 W112 93.5(8)
O101 V101 O115 101.9(11)
O101 V101 O118 104.7(11)
O115 V101 O118 95.2(9)
O101 V101 O113 99.0(11)
O115 V101 O113 91.4(8)
O118 V101 O113 153.5(9)
O101 V101 O114 103.8(10)
O115 V101 O114 151.6(8)
O118 V101 O114 89.9(8)
O113 V101 O114 72.8(8)
O101 V101 O137 171.8(10)
O115 V101 O137 72.1(7)
O118 V101 O137 70.9(7)
O113 V101 O137 86.9(7)
O114 V101 O137 83.3(7)
O102 V102 O117 100.9(12)
O102 V102 O116 101.8(12)
O117 V102 O116 92.6(10)
O102 V102 O114 102.6(11)
O117 V102 O114 93.1(9)
O116 V102 O114 153.4(9)
O102 V102 O113 101.0(11)
O117 V102 O113 156.7(9)
O116 V102 O113 90.5(9)
O114 V102 O113 74.6(8)
O102 V102 O138 170.0(11)
O117 V102 O138 73.4(8)
O116 V102 O138 70.7(8)
O114 V102 O138 86.2(7)
O113 V102 O138 85.9(7)
O103 W103 O124 101.1(9)
O103 W103 O115 100.5(9)
O124 W103 O115 89.7(8)
O103 W103 O125 100.1(9)
O124 W103 O125 90.1(8)
O115 W103 O125 159.0(8)
O103 W103 O119 100.8(8)
O124 W103 O119 158.0(7)
O115 W103 O119 87.2(7)
O125 W103 O119 85.2(7)
O103 W103 O137 173.4(8)
O124 W103 O137 74.2(7)
O115 W103 O137 75.0(7)
O125 W103 O137 84.7(7)
O119 W103 O137 84.0(6)
O104 W104 O120 103.1(10)
O104 W104 O116 98.5(10)
O120 W104 O116 95.1(9)
O104 W104 O121 99.6(10)
O120 W104 O121 156.7(8)
O116 W104 O121 86.6(9)
O104 W104 O126 98.3(9)
O120 W104 O126 83.8(8)
O116 W104 O126 162.9(9)
O121 W104 O126 87.9(8)
O104 W104 O138 171.4(9)
O120 W104 O138 84.4(7)
O116 W104 O138 76.4(8)
O121 W104 O138 73.4(8)
O126 W104 O138 86.6(7)
O105 W105 O117 99.9(12)
O105 W105 O121 100.0(12)
O117 W105 O121 85.4(9)
O105 W105 O122 102.4(12)
O117 W105 O122 90.1(8)
O121 W105 O122 157.6(8)
O105 W105 O127 98.8(12)
O117 W105 O127 161.3(9)
O121 W105 O127 90.4(8)
O122 W105 O127 86.8(8)
O105 W105 O138 170.1(11)
O117 W105 O138 74.9(8)
O121 W105 O138 71.4(8)
O122 W105 O138 86.2(7)
O127 W105 O138 86.5(8)
O106 W106 O118 102.0(10)
O106 W106 O124 102.2(10)
O118 W106 O124 90.2(8)
O106 W106 O128 99.4(10)
O118 W106 O128 158.5(8)
O124 W106 O128 86.7(8)
O106 W106 O123 99.7(10)
O118 W106 O123 90.3(9)
O124 W106 O123 157.5(8)
O128 W106 O123 84.6(9)
O106 W106 O137 175.8(10)
O118 W106 O137 76.0(7)
O124 W106 O137 74.2(7)
O128 W106 O137 82.7(7)
O123 W106 O137 84.1(8)
O107 W107 O119 104.7(11)
O107 W107 O129 101.9(10)
O119 W107 O129 90.2(7)
O107 W107 O120 102.1(10)
O119 W107 O120 96.0(7)
O129 W107 O120 152.8(8)
O107 W107 O130 98.6(11)
O119 W107 O130 156.6(8)
O129 W107 O130 82.4(8)
O120 W107 O130 81.5(8)
O107 W107 O139 172.1(10)
O119 W107 O139 83.1(7)
O129 W107 O139 76.1(7)
O120 W107 O139 78.4(7)
O130 W107 O139 73.6(8)
O108 W108 O123 102.3(12)
O108 W108 O132 104.2(12)
O123 W108 O132 87.1(10)
O108 W108 O122 101.8(12)
O123 W108 O122 98.6(9)
O132 W108 O122 151.5(9)
O108 W108 O131 100.4(12)
O123 W108 O131 155.5(9)
O132 W108 O131 78.5(9)
O122 W108 O131 85.6(8)
O108 W108 O140 170.2(12)
O123 W108 O140 85.6(9)
O132 W108 O140 70.1(8)
O122 W108 O140 82.5(8)
O131 W108 O140 70.9(8)
O109 W109 O136 99.3(10)
O109 W109 O125 105.9(10)
O136 W109 O125 89.9(9)
O109 W109 O129 99.9(9)
O136 W109 O129 160.8(9)
O125 W109 O129 84.2(8)
O109 W109 O133 100.2(10)
O136 W109 O133 90.0(9)
O125 W109 O133 153.5(8)
O129 W109 O133 87.4(8)
O109 W109 O139 171.2(9)
O136 W109 O139 85.8(8)
O125 W109 O139 81.1(8)
O129 W109 O139 75.2(7)
O133 W109 O139 72.4(8)
O110 W110 O130 100.7(11)
O110 W110 O134 97.7(12)
O130 W110 O134 161.5(11)
O110 W110 O126 101.3(11)
O130 W110 O126 84.7(9)
O134 W110 O126 89.9(9)
O110 W110 O133 99.7(11)
O130 W110 O133 89.5(9)
O134 W110 O133 89.2(10)
O126 W110 O133 158.9(8)
O110 W110 O139 174.1(10)
O130 W110 O139 76.9(9)
O134 W110 O139 84.9(9)
O126 W110 O139 83.9(7)
O133 W110 O139 75.0(8)
O111 W111 O135 99.7(13)
O111 W111 O131 98.4(12)
O135 W111 O131 87.0(10)
O111 W111 O127 100.7(12)
O135 W111 O127 159.0(11)
O131 W111 O127 84.9(9)
O111 W111 O134 100.6(13)
O135 W111 O134 94.9(11)
O131 W111 O134 160.3(10)
O127 W111 O134 86.4(10)
O111 W111 O140 170.7(12)
O135 W111 O140 75.4(10)
O131 W111 O140 73.8(8)
O127 W111 O140 83.8(8)
O134 W111 O140 87.7(9)
O112 W112 O132 102.5(11)
O112 W112 O128 106.8(11)
O132 W112 O128 88.2(10)
O112 W112 O136 100.8(11)
O132 W112 O136 156.3(9)
O128 W112 O136 89.4(9)
O112 W112 O135 99.1(12)
O132 W112 O135 82.9(10)
O128 W112 O135 153.9(10)
O136 W112 O135 88.9(10)
O112 W112 O140 167.0(11)
O132 W112 O140 70.3(9)
O128 W112 O140 84.2(8)
O136 W112 O140 85.9(8)
O135 W112 O140 69.7(9)
O139 Ge1 O137 111.8(9)
O139 Ge1 O138 107.7(9)
O137 Ge1 O138 111.8(8)
O139 Ge1 O140 107.2(9)
O137 Ge1 O140 109.0(9)
O138 Ge1 O140 109.2(9)

loop_
_geom_bond_atom_site_label_1
_geom_bond_atom_site_label_2
_geom_bond_distance
C1 O113 1.40(5)
C1 C2 1.50(6)
C2 C3 1.58(6)
C101 C151 0.6397
C101 N151 1.3478
C101 C152 1.3553
C101 N101 1.6327
C101 C102 1.8084
C102 C152 1.1198
C102 C103 1.5038
C102 C151 1.9529
C102 C153 2.0374
C103 C153 1.235
C103 C154 1.2842
C103 C104 1.6619
C103 C152 1.6776
C104 C154 1.3271
C151 C152 1.1389
C151 N151 1.5612
C151 N101 1.6276
C152 C153 1.5034
C153 C154 1.4901
C105 C106 1.4102
C105 N151 1.5156
C105 N101 1.5824
C106 C107 1.4843
C107 C108 1.3836
C107 C158 1.9282
C108 C158 0.7104
N101 N151 0.5834
N101 C109 1.2629
N101 C159 1.3201
N101 C113 1.785
N151 C113 1.5858
N151 C163 1.7848
N151 C109 1.8146
N151 C159 1.8395
C109 C159 0.9956
C109 C110 1.6265
C109 C160 1.7719
C110 C160 1.405
C110 C111 1.5582
C110 C161 1.908
C110 C112 1.9309
C111 C112 0.982
C111 C162 1.0759
C111 C161 1.6515
C159 C160 1.4114
C160 C161 1.6591
C161 C112 0.8516
C161 C162 1.9873
C112 C162 1.4214
C113 C163 0.7261
C113 C164 1.4087
C113 C114 1.7648
C114 C164 0.6337
C114 C165 1.5306
C114 C163 1.6322
C114 C115 1.9628
C115 C116 1.126
C115 C165 1.2563
C115 C166 1.3598
C116 C166 1.1149
C163 C164 1.1745
C164 C165 1.9605
C165 C166 1.4917
C201 N201 1.3168
C201 C202 1.4946
C201 C252 1.7103
C201 C213 1.9244
C202 C252 0.6598
C202 C251 1.3822
C202 C203 1.5208
C202 C253 1.8805
C203 C253 0.7325
C203 C252 1.1277
C203 C254 1.331
C203 C204 1.6051
C204 C254 0.9016
C204 C253 1.8496
C251 C252 1.5175
C251 N201 1.6493
C252 C253 1.3076
C253 C254 1.2352
C205 C255 0.7399
C205 C206 1.5018
C205 N201 1.5798
C205 C256 1.6837
C206 C257 1.3972
C206 C207 1.472
C206 C255 1.496
C207 C257 0.7564
C207 C258 0.8788
C207 C208 1.5041
C207 C256 1.6378
C208 C258 0.7018
C208 C257 1.9281
C255 N201 1.7092
C255 C256 1.7999
C256 C257 1.4305
C257 C258 1.3534
C209 C259 0.5667
C209 N201 1.5603
C209 C260 1.6848
C209 C210 1.7607
C210 C260 1.0836
C210 C211 1.4141
C210 C259 1.808
C211 C262 0.8722
C211 C212 1.0909
C211 C261 1.5146
C211 C260 1.812
C259 C260 1.3823
C259 N201 1.6968
C260 C261 1.5431
C260 C212 1.8838
C261 C212 0.9034
C261 C262 1.6393
C212 C262 0.8784
C213 C263 0.5529
C213 N201 1.285
C213 C214 1.7662
C213 C264 1.994
C214 C264 0.5463
C214 C263 1.4844
C214 C215 1.6527
C215 C265 0.875
C215 C264 1.531
C215 C216 1.6946
C216 C266 0.9657
C216 C265 1.6358
C263 N201 1.5246
C263 C264 1.5811
C264 C265 1.7781
C265 C266 1.697
C301 N301 1.4904
C301 C302 1.5197
C302 C303 1.6677
C303 C354 1.2365
C303 C304 1.8672
C304 C354 0.9308
C305 C356 1.3687
C305 N301 1.5203
C305 C306 1.7374
C306 C307 1.1063
C306 C357 1.7454
C307 C357 0.8968
C307 C308 1.2586
C307 C356 1.4626
C307 C358 1.8078
C308 C357 0.8841
C308 C358 1.0121
C357 C358 0.9658
C309 C360 1.1501
C309 N301 1.5171
C309 C310 1.9121
C310 C360 0.8439
C310 C311 1.5758
C310 C361 1.5935
C311 C361 0.6184
C311 C362 0.9139
C311 C312 1.3218
C311 C360 1.6144
C312 C361 1.7632
C312 C362 1.9078
C360 C361 1.343
C361 C362 1.2782
C313 N301 1.4682
C313 C314 1.4885
C313 C364 1.8783
C314 C364 0.7674
C314 C315 1.8367
C315 C364 1.0739
C315 C365 1.11
C315 C366 1.6934
C315 C316 1.8171
C316 C366 0.8526
C316 C365 1.2452
C364 C365 1.8414
C365 C366 0.7038
C401 C451 0.8721
C401 N401 1.5135
C401 C402 1.6089
C401 C452 1.7851
C402 C452 0.7226
C402 C403 1.398
C402 C451 1.6534
C402 C453 1.722
C402 C404 1.9655
C403 C453 0.9712
C403 C404 1.4802
C403 C454 1.6841
C403 C452 1.7268
C404 C454 0.8298
C404 C453 1.1368
C404 C452 1.8883
C451 C452 1.5145
C451 N401 1.7355
C452 C453 1.6259
C453 C454 1.3975
C405 C456 1.292
C405 N401 1.388
C405 C406 1.6262
C406 C456 0.7304
C406 C457 1.4024
C406 C407 1.7064
C406 C458 1.8852
C407 C457 0.588
C407 C458 0.9446
C407 C408 1.2574
C407 C456 1.5485
C408 C458 0.9485
C408 C457 1.7036
C456 C457 1.2723
C457 C458 1.0629
C409 N401 1.4838
C409 C410 1.6207
C409 C460 1.8132
C410 C460 0.5667
C410 C461 1.5187
C410 C411 1.9472
C411 C461 0.6585
C411 C462 1.0145
C411 C412 1.1263
C411 C460 1.8375
C412 C462 0.9763
C412 C461 1.7683
C460 C461 1.272
C461 C462 1.5321
C413 N401 1.5126
C413 C414 1.5619
C414 C415 1.4155
C414 C465 1.687
C415 C465 1.0629
C415 C416 1.4274
C415 C466 1.5705
C416 C465 1.0134
C465 C466 1.7647
O101 V101 1.55(2)
O102 V102 1.57(3)
O103 W103 1.70(2)
O104 W104 1.79(2)
O105 W105 1.65(3)
O106 W106 1.65(2)
O107 W107 1.65(2)
O108 W108 1.65(3)
O109 W109 1.69(2)
O110 W110 1.75(3)
O111 W111 1.68(3)
O112 W112 1.69(3)
O113 V102 1.976(19)
O113 V101 1.99(2)
O114 V102 1.948(19)
O114 V101 2.014(19)
O115 V101 1.821(19)
O115 W103 1.909(19)
O116 V102 1.85(2)
O116 W104 1.85(2)
O117 V102 1.79(2)
O117 W105 1.91(2)
O118 W106 1.845(19)
O118 V101 1.86(2)
O119 W107 1.855(16)
O119 W103 1.996(16)
O120 W104 1.845(19)
O120 W107 1.959(18)
O121 W105 1.92(2)
O121 W104 1.93(2)
O122 W105 1.916(19)
O122 W108 1.920(19)
O123 W108 1.85(2)
O123 W106 2.01(2)
O124 W103 1.909(19)
O124 W106 1.932(19)
O125 W103 1.91(2)
O125 W109 1.93(2)
O126 W110 1.900(17)
O126 W104 1.952(17)
O127 W111 1.88(2)
O127 W105 1.99(2)
O128 W112 1.87(2)
O128 W106 1.98(2)
O129 W107 1.903(17)
O129 W109 1.963(18)
O130 W110 1.88(2)
O130 W107 2.01(2)
O131 W111 1.87(2)
O131 W108 2.00(2)
O132 W112 1.83(2)
O132 W108 1.91(2)
O133 W110 1.90(2)
O133 W109 2.01(2)
O134 W110 1.89(2)
O134 W111 1.94(2)
O135 W111 1.83(3)
O135 W112 2.05(3)
O136 W109 1.85(2)
O136 W112 2.00(2)
O137 Ge1 1.733(18)
O137 W106 2.252(18)
O137 W103 2.271(18)
O137 V101 2.444(18)
O138 Ge1 1.753(18)
O138 W104 2.186(19)
O138 W105 2.279(18)
O138 V102 2.415(19)
O139 Ge1 1.714(19)
O139 W110 2.274(19)
O139 W109 2.306(18)
O139 W107 2.313(19)
O140 Ge1 1.82(2)
O140 W111 2.21(2)
O140 W108 2.25(2)
O140 W112 2.30(2)

loop_
_geom_torsion_atom_site_label_1
_geom_torsion_atom_site_label_2
_geom_torsion_atom_site_label_3
_geom_torsion_atom_site_label_4
_geom_torsion
O113 C1 C2 C3 175(4)
C151 C101 C102 C152 16.1
N151 C101 C102 C152 -84.2
N101 C101 C102 C152 -62.5
C151 C101 C102 C103 -42.2
N151 C101 C102 C103 -142.5
C152 C101 C102 C103 -58.3
N101 C101 C102 C103 -120.8
N151 C101 C102 C151 -100.3
C152 C101 C102 C151 -16.1
N101 C101 C102 C151 -78.5
C151 C101 C102 C153 -8.2
N151 C101 C102 C153 -108.4
C152 C101 C102 C153 -24.3
N101 C101 C102 C153 -86.7
C152 C102 C103 C153 27.5
C101 C102 C103 C153 68.1
C151 C102 C103 C153 55.4
C152 C102 C103 C154 98.1
C101 C102 C103 C154 138.7
C151 C102 C103 C154 126
C153 C102 C103 C154 70.6
C152 C102 C103 C104 138.8
C101 C102 C103 C104 179.4
C151 C102 C103 C104 166.7
C153 C102 C103 C104 111.2
C101 C102 C103 C152 40.6
C151 C102 C103 C152 27.9
C153 C102 C103 C152 -27.5
C153 C103 C104 C154 -45.7
C102 C103 C104 C154 -144.7
C152 C103 C104 C154 -112.5
N151 C101 C151 C152 109.9
N101 C101 C151 C152 103.8
C102 C101 C151 C152 -11.8
C152 C101 C151 N151 -109.9
N101 C101 C151 N151 -6.1
C102 C101 C151 N151 -121.7
N151 C101 C151 N101 6.1
C152 C101 C151 N101 -103.8
C102 C101 C151 N101 -115.6
N151 C101 C151 C102 121.7
C152 C101 C151 C102 11.8
N101 C101 C151 C102 115.6
C152 C102 C151 C101 -155.9
C103 C102 C151 C101 139.5
C153 C102 C151 C101 171.3
C103 C102 C151 C152 -64.6
C101 C102 C151 C152 155.9
C153 C102 C151 C152 -32.8
C152 C102 C151 N151 -107.5
C103 C102 C151 N151 -172.1
C101 C102 C151 N151 48.3
C153 C102 C151 N151 -140.3
C152 C102 C151 N101 -86.7
C103 C102 C151 N101 -151.3
C101 C102 C151 N101 69.2
C153 C102 C151 N101 -119.5
C103 C102 C152 C151 112.5
C101 C102 C152 C151 -10.3
C153 C102 C152 C151 135.2
C103 C102 C152 C101 122.8
C151 C102 C152 C101 10.3
C153 C102 C152 C101 145.5
C103 C102 C152 C153 -22.6
C101 C102 C152 C153 -145.5
C151 C102 C152 C153 -135.2
C101 C102 C152 C103 -122.8
C151 C102 C152 C103 -112.5
C153 C102 C152 C103 22.6
C101 C151 C152 C102 22.3
N151 C151 C152 C102 81.1
N101 C151 C152 C102 102.4
N151 C151 C152 C101 58.8
N101 C151 C152 C101 80.1
C102 C151 C152 C101 -22.3
C101 C151 C152 C153 148.6
N151 C151 C152 C153 -152.5
N101 C151 C152 C153 -131.3
C102 C151 C152 C153 126.3
C101 C151 C152 C103 95
N151 C151 C152 C103 153.9
N101 C151 C152 C103 175.1
C102 C151 C152 C103 72.8
C151 C101 C152 C102 -160.7
N151 C101 C152 C102 114.3
N101 C101 C152 C102 126.7
N151 C101 C152 C151 -85
N101 C101 C152 C151 -72.6
C102 C101 C152 C151 160.7
C151 C101 C152 C153 -47.7
N151 C101 C152 C153 -132.7
N101 C101 C152 C153 -120.2
C102 C101 C152 C153 113
C151 C101 C152 C103 -102.2
N151 C101 C152 C103 172.8
N101 C101 C152 C103 -174.8
C102 C101 C152 C103 58.5
C153 C103 C152 C102 -147.9
C154 C103 C152 C102 -119.8
C104 C103 C152 C102 -54
C153 C103 C152 C151 103.3
C154 C103 C152 C151 131.3
C102 C103 C152 C151 -108.9
C104 C103 C152 C151 -162.8
C153 C103 C152 C101 136.1
C154 C103 C152 C101 164.1
C102 C103 C152 C101 -76.1
C104 C103 C152 C101 -130
C154 C103 C152 C153 28
C102 C103 C152 C153 147.9
C104 C103 C152 C153 93.9
C102 C103 C153 C154 136.6
C104 C103 C153 C154 36.1
C152 C103 C153 C154 157
C154 C103 C153 C152 -157
C102 C103 C153 C152 -20.4
C104 C103 C153 C152 -120.9
C154 C103 C153 C102 -136.6
C104 C103 C153 C102 -100.5
C152 C103 C153 C102 20.4
C102 C152 C153 C103 28.4
C151 C152 C153 C103 -106.2
C101 C152 C153 C103 -82.3
C102 C152 C153 C154 5.1
C151 C152 C153 C154 -129.5
C101 C152 C153 C154 -105.6
C103 C152 C153 C154 -23.3
C151 C152 C153 C102 -134.5
C101 C152 C153 C102 -110.7
C103 C152 C153 C102 -28.4
C152 C102 C153 C103 -141.4
C101 C102 C153 C103 -116.3
C151 C102 C153 C103 -119.1
C152 C102 C153 C154 -175.8
C103 C102 C153 C154 -34.5
C101 C102 C153 C154 -150.8
C151 C102 C153 C154 -153.6
C103 C102 C153 C152 141.4
C101 C102 C153 C152 25.1
C151 C102 C153 C152 22.3
C153 C103 C154 C104 135.2
C102 C103 C154 C104 55.4
C152 C103 C154 C104 109.9
C102 C103 C154 C153 -79.7
C104 C103 C154 C153 -135.2
C152 C103 C154 C153 -25.2
C103 C104 C154 C153 38.2
C152 C153 C154 C103 27.6
C102 C153 C154 C103 30.4
C103 C153 C154 C104 -50.2
C152 C153 C154 C104 -22.6
C102 C153 C154 C104 -19.8
N151 C105 C106 C107 173.1
N101 C105 C106 C107 150.5
C105 C106 C107 C108 65.1
C105 C106 C107 C158 77.3
C106 C107 C108 C158 139.1
C106 C107 C158 C108 -46.2
C106 C105 N101 N151 118.1
C106 C105 N101 C109 -41.8
N151 C105 N101 C109 -159.9
C106 C105 N101 C159 -55.7
N151 C105 N101 C159 -173.8
C106 C105 N101 C151 -175.2
N151 C105 N101 C151 66.7
C106 C105 N101 C101 162.1
N151 C105 N101 C101 44
C106 C105 N101 C113 58.9
N151 C105 N101 C113 -59.2
C101 C151 N101 N151 -14.7
C152 C151 N101 N151 -107.2
C102 C151 N101 N151 -76.3
C101 C151 N101 C109 168.7
C152 C151 N101 C109 76.1
N151 C151 N101 C109 -176.6
C102 C151 N101 C109 107.1
C101 C151 N101 C159 133.8
C152 C151 N101 C159 41.2
N151 C151 N101 C159 148.4
C102 C151 N101 C159 72.1
C101 C151 N101 C105 -81.2
C152 C151 N101 C105 -173.7
N151 C151 N101 C105 -66.5
C102 C151 N101 C105 -142.8
C152 C151 N101 C101 -92.6
N151 C151 N101 C101 14.7
C102 C151 N101 C101 -61.6
C101 C151 N101 C113 20
C152 C151 N101 C113 -72.5
N151 C151 N101 C113 34.7
C102 C151 N101 C113 -41.6
C151 C101 N101 N151 161.9
C152 C101 N101 N151 -143.4
C102 C101 N101 N151 -110.1
C151 C101 N101 C109 -18.5
N151 C101 N101 C109 179.6
C152 C101 N101 C109 36.2
C102 C101 N101 C109 69.5
C151 C101 N101 C159 -50.7
N151 C101 N101 C159 147.4
C152 C101 N101 C159 4
C102 C101 N101 C159 37.3
C151 C101 N101 C105 103.8
N151 C101 N101 C105 -58.1
C152 C101 N101 C105 158.4
C102 C101 N101 C105 -168.2
N151 C101 N101 C151 -161.9
C152 C101 N101 C151 54.6
C102 C101 N101 C151 88
C151 C101 N101 C113 -163.2
N151 C101 N101 C113 34.9
C152 C101 N101 C113 -108.5
C102 C101 N101 C113 -75.1
C109 N101 N151 C101 -179.5
C159 N101 N151 C101 -68.7
C105 N101 N151 C101 118.9
C151 N101 N151 C101 7.2
C113 N101 N151 C101 -140.3
C109 N101 N151 C105 61.6
C159 N101 N151 C105 172.4
C151 N101 N151 C105 -111.7
C101 N101 N151 C105 -118.9
C113 N101 N151 C105 100.8
C109 N101 N151 C151 173.3
C159 N101 N151 C151 -75.9
C105 N101 N151 C151 111.7
C101 N101 N151 C151 -7.2
C113 N101 N151 C151 -147.5
C109 N101 N151 C113 -39.2
C159 N101 N151 C113 71.6
C105 N101 N151 C113 -100.8
C151 N101 N151 C113 147.5
C101 N101 N151 C113 140.3
C109 N101 N151 C163 -60.9
C159 N101 N151 C163 49.9
C105 N101 N151 C163 -122.4
C151 N101 N151 C163 125.9
C101 N101 N151 C163 118.7
C113 N101 N151 C163 -21.6
C159 N101 N151 C109 110.8
C105 N101 N151 C109 -61.6
C151 N101 N151 C109 -173.3
C101 N101 N151 C109 179.5
C113 N101 N151 C109 39.2
C109 N101 N151 C159 -110.8
C105 N101 N151 C159 -172.4
C151 N101 N151 C159 75.9
C101 N101 N151 C159 68.7
C113 N101 N151 C159 -71.6
C151 C101 N151 N101 -17.8
C152 C101 N151 N101 39.3
C102 C101 N151 N101 80.3
C151 C101 N151 C105 77.7
C152 C101 N151 C105 134.8
N101 C101 N151 C105 95.5
C102 C101 N151 C105 175.9
C152 C101 N151 C151 57.1
N101 C101 N151 C151 17.8
C102 C101 N151 C151 98.2
C151 C101 N151 C113 -141.2
C152 C101 N151 C113 -84.1
N101 C101 N151 C113 -123.4
C102 C101 N151 C113 -43
C151 C101 N151 C163 -139.7
C152 C101 N151 C163 -82.5
N101 C101 N151 C163 -121.9
C102 C101 N151 C163 -41.5
C151 C101 N151 C109 -18
C152 C101 N151 C109 39.2
N101 C101 N151 C109 -0.2
C102 C101 N151 C109 80.2
C151 C101 N151 C159 -39.1
C152 C101 N151 C159 18
N101 C101 N151 C159 -21.3
C102 C101 N151 C159 59
C106 C105 N151 N101 -72.8
C106 C105 N151 C101 178
N101 C105 N151 C101 -109.2
C106 C105 N151 C151 -156.7
N101 C105 N151 C151 -83.9
C106 C105 N151 C113 26.9
N101 C105 N151 C113 99.7
C106 C105 N151 C163 40.9
N101 C105 N151 C163 113.7
C106 C105 N151 C109 -58.7
N101 C105 N151 C109 14.1
C106 C105 N151 C159 -69.7
N101 C105 N151 C159 3.1
C101 C151 N151 N101 163.1
C152 C151 N151 N101 79.1
C102 C151 N151 N101 109.4
C152 C151 N151 C101 -84
N101 C151 N151 C101 -163.1
C102 C151 N151 C101 -53.7
C101 C151 N151 C105 -113.1
C152 C151 N151 C105 162.8
N101 C151 N151 C105 83.8
C102 C151 N151 C105 -166.9
C101 C151 N151 C113 60.3
C152 C151 N151 C113 -23.7
N101 C151 N151 C113 -102.8
C102 C151 N151 C113 6.6
C101 C151 N151 C163 48.6
C152 C151 N151 C163 -35.4
N101 C151 N151 C163 -114.5
C102 C151 N151 C163 -5.1
C101 C151 N151 C109 165
C152 C151 N151 C109 80.9
N101 C151 N151 C109 1.9
C102 C151 N151 C109 111.2
C101 C151 N151 C159 140.9
C152 C151 N151 C159 56.9
N101 C151 N151 C159 -22.2
C102 C151 N151 C159 87.2
N151 N101 C109 C159 135.2
C105 N101 C109 C159 -167.3
C151 N101 C109 C159 -53.1
C101 N101 C109 C159 -44
C113 N101 C109 C159 101
N151 N101 C109 C110 -132.9
C159 N101 C109 C110 92
C105 N101 C109 C110 -75.3
C151 N101 C109 C110 38.8
C101 N101 C109 C110 47.9
C113 N101 C109 C110 -167.1
N151 N101 C109 C160 -175
C159 N101 C109 C160 49.8
C105 N101 C109 C160 -117.4
C151 N101 C109 C160 -3.3
C101 N101 C109 C160 5.8
C113 N101 C109 C160 150.8
C159 N101 C109 N151 -135.2
C105 N101 C109 N151 57.5
C151 N101 C109 N151 171.7
C101 N101 C109 N151 -179.2
C113 N101 C109 N151 -34.2
N101 N151 C109 C159 -43.3
C101 N151 C109 C159 -42.7
C105 N151 C109 C159 -159.7
C151 N151 C109 C159 -50.1
C113 N151 C109 C159 98.2
C163 N151 C109 C159 80.3
C101 N151 C109 N101 0.5
C105 N151 C109 N101 -116.5
C151 N151 C109 N101 -6.8
C113 N151 C109 N101 141.5
C163 N151 C109 N101 123.6
C159 N151 C109 N101 43.3
N101 N151 C109 C110 50.2
C101 N151 C109 C110 50.8
C105 N151 C109 C110 -66.2
C151 N151 C109 C110 43.4
C113 N151 C109 C110 -168.3
C163 N151 C109 C110 173.8
C159 N151 C109 C110 93.5
N101 N151 C109 C160 5.1
C101 N151 C109 C160 5.6
C105 N151 C109 C160 -111.4
C151 N151 C109 C160 -1.8
C113 N151 C109 C160 146.6
C163 N151 C109 C160 128.7
C159 N151 C109 C160 48.3
C159 C109 C110 C160 9.9
N101 C109 C110 C160 -63.4
N151 C109 C110 C160 -69.6
C159 C109 C110 C111 -90.3
N101 C109 C110 C111 -163.5
C160 C109 C110 C111 -100.2
N151 C109 C110 C111 -169.8
C159 C109 C110 C161 -31.1
N101 C109 C110 C161 -104.3
C160 C109 C110 C161 -40.9
N151 C109 C110 C161 -110.5
C159 C109 C110 C112 -58.5
N101 C109 C110 C112 -131.8
C160 C109 C110 C112 -68.4
N151 C109 C110 C112 -138
C160 C110 C111 C112 28
C109 C110 C111 C112 102.2
C161 C110 C111 C112 -4.5
C160 C110 C111 C162 117.3
C109 C110 C111 C162 -168.5
C161 C110 C111 C162 84.8
C112 C110 C111 C162 89.3
C160 C110 C111 C161 32.5
C109 C110 C111 C161 106.7
C112 C110 C111 C161 4.5
C110 C109 C159 N101 -115.4
C160 C109 C159 N101 -106.1
N151 C109 C159 N101 5.2
N101 C109 C159 C160 106.1
C110 C109 C159 C160 -9.3
N151 C109 C159 C160 111.3
N101 C109 C159 N151 -5.2
C110 C109 C159 N151 -120.6
C160 C109 C159 N151 -111.3
N151 N101 C159 C109 -149.2
C105 N101 C159 C109 19.6
C151 N101 C159 C109 141.6
C101 N101 C159 C109 159.1
C113 N101 C159 C109 -89.9
N151 N101 C159 C160 125
C109 N101 C159 C160 -85.8
C105 N101 C159 C160 -66.2
C151 N101 C159 C160 55.8
C101 N101 C159 C160 73.2
C113 N101 C159 C160 -175.8
C109 N101 C159 N151 149.2
C105 N101 C159 N151 168.8
C151 N101 C159 N151 -69.2
C101 N101 C159 N151 -51.8
C113 N101 C159 N151 59.2
N101 N151 C159 C109 28.9
C101 N151 C159 C109 145.5
C105 N151 C159 C109 20.9
C151 N151 C159 C109 130.4
C113 N151 C159 C109 -82
C163 N151 C159 C109 -105.6
C101 N151 C159 N101 116.6
C105 N151 C159 N101 -8
C151 N151 C159 N101 101.5
C113 N151 C159 N101 -110.9
C163 N151 C159 N101 -134.5
C109 N151 C159 N101 -28.9
N101 N151 C159 C160 -57.7
C101 N151 C159 C160 58.8
C105 N151 C159 C160 -65.7
C151 N151 C159 C160 43.8
C113 N151 C159 C160 -168.6
C163 N151 C159 C160 167.7
C109 N151 C159 C160 -86.7
C111 C110 C160 C159 95.8
C109 C110 C160 C159 -6.8
C161 C110 C160 C159 127.6
C112 C110 C160 C159 109.9
C111 C110 C160 C161 -31.7
C109 C110 C160 C161 -134.4
C112 C110 C160 C161 -17.7
C111 C110 C160 C109 102.7
C161 C110 C160 C109 134.4
C112 C110 C160 C109 116.7
C109 C159 C160 C110 10.6
N101 C159 C160 C110 74.8
N151 C159 C160 C110 83.4
C109 C159 C160 C161 86.5
N101 C159 C160 C161 150.7
N151 C159 C160 C161 159.3
N101 C159 C160 C109 64.2
N151 C159 C160 C109 72.8
C159 C109 C160 C110 -167.8
N101 C109 C160 C110 127.4
N151 C109 C160 C110 126.8
N101 C109 C160 C159 -64.8
C110 C109 C160 C159 167.8
N151 C109 C160 C159 -65.5
C159 C109 C160 C161 -115.6
N101 C109 C160 C161 179.6
C110 C109 C160 C161 52.2
N151 C109 C160 C161 178.9
C162 C111 C161 C112 80.8
C110 C111 C161 C112 -168.8
C112 C111 C161 C160 142.6
C162 C111 C161 C160 -136.5
C110 C111 C161 C160 -26.2
C112 C111 C161 C110 168.8
C162 C111 C161 C110 -110.4
C112 C111 C161 C162 -80.8
C110 C111 C161 C162 110.4
C110 C160 C161 C112 46.5
C159 C160 C161 C112 -37.9
C109 C160 C161 C112 1.6
C110 C160 C161 C111 28.7
C159 C160 C161 C111 -55.7
C109 C160 C161 C111 -16.1
C159 C160 C161 C110 -84.4
C109 C160 C161 C110 -44.9
C110 C160 C161 C162 4.8
C159 C160 C161 C162 -79.6
C109 C160 C161 C162 -40.1
C160 C110 C161 C112 -136.7
C111 C110 C161 C112 5.3
C109 C110 C161 C112 -89.6
C160 C110 C161 C111 -142
C109 C110 C161 C111 -94.9
C112 C110 C161 C111 -5.3
C111 C110 C161 C160 142
C109 C110 C161 C160 47.2
C112 C110 C161 C160 136.7
C160 C110 C161 C162 -175.3
C111 C110 C161 C162 -33.2
C109 C110 C161 C162 -128.1
C112 C110 C161 C162 -38.5
C160 C161 C112 C111 -40.9
C110 C161 C112 C111 -8.9
C162 C161 C112 C111 59.4
C111 C161 C112 C162 -59.4
C160 C161 C112 C162 -100.3
C110 C161 C112 C162 -68.3
C111 C161 C112 C110 8.9
C160 C161 C112 C110 -32
C162 C161 C112 C110 68.3
C162 C111 C112 C161 -98.8
C110 C111 C112 C161 10.8
C110 C111 C112 C162 109.6
C161 C111 C112 C162 98.8
C162 C111 C112 C110 -109.6
C161 C111 C112 C110 -10.8
C160 C110 C112 C161 36.4
C111 C110 C112 C161 -171.3
C109 C110 C112 C161 100.7
C160 C110 C112 C111 -152.3
C109 C110 C112 C111 -88
C161 C110 C112 C111 171.3
C160 C110 C112 C162 161.2
C111 C110 C112 C162 -46.5
C109 C110 C112 C162 -134.5
C161 C110 C112 C162 124.8
C110 C111 C162 C112 -95.7
C161 C111 C162 C112 -23.6
C112 C111 C162 C161 23.6
C110 C111 C162 C161 -72.2
C161 C112 C162 C111 116.7
C110 C112 C162 C111 50.3
C111 C112 C162 C161 -116.7
C110 C112 C162 C161 -66.4
C112 C161 C162 C111 -47.9
C160 C161 C162 C111 48.5
C110 C161 C162 C111 52.2
C111 C161 C162 C112 47.9
C160 C161 C162 C112 96.4
C110 C161 C162 C112 100.1
N101 N151 C113 C163 -123
C101 N151 C113 C163 3.6
C105 N151 C113 C163 149.4
C151 N151 C113 C163 -24.4
C109 N151 C113 C163 -132.8
C159 N151 C113 C163 -101.5
N101 N151 C113 C164 -179.1
C101 N151 C113 C164 -52.5
C105 N151 C113 C164 93.3
C151 N151 C113 C164 -80.5
C163 N151 C113 C164 -56.1
C109 N151 C113 C164 171
C159 N151 C113 C164 -157.7
N101 N151 C113 C114 169.2
C101 N151 C113 C114 -64.2
C105 N151 C113 C114 81.6
C151 N151 C113 C114 -92.2
C163 N151 C113 C114 -67.8
C109 N151 C113 C114 159.4
C159 N151 C113 C114 -169.3
C101 N151 C113 N101 126.6
C105 N151 C113 N101 -87.6
C151 N151 C113 N101 98.6
C163 N151 C113 N101 123
C109 N151 C113 N101 -9.9
C159 N151 C113 N101 21.4
N151 N101 C113 C163 59.5
C109 N101 C113 C163 -135
C159 N101 C113 C163 -88.8
C105 N101 C113 C163 129.2
C151 N101 C113 C163 20.9
C101 N101 C113 C163 28.7
N151 N101 C113 C164 0.9
C109 N101 C113 C164 166.4
C159 N101 C113 C164 -147.3
C105 N101 C113 C164 70.7
C151 N101 C113 C164 -37.6
C101 N101 C113 C164 -29.8
C109 N101 C113 N151 165.5
C159 N101 C113 N151 -148.2
C105 N101 C113 N151 69.7
C151 N101 C113 N151 -38.5
C101 N101 C113 N151 -30.8
N151 N101 C113 C114 -12.3
C109 N101 C113 C114 153.2
C159 N101 C113 C114 -160.5
C105 N101 C113 C114 57.4
C151 N101 C113 C114 -50.8
C101 N101 C113 C114 -43.1
C163 C113 C114 C164 -50.4
N151 C113 C114 C164 38
N101 C113 C114 C164 42.1
C163 C113 C114 C165 75.8
C164 C113 C114 C165 126.2
N151 C113 C114 C165 164.2
N101 C113 C114 C165 168.3
C164 C113 C114 C163 50.4
N151 C113 C114 C163 88.4
N101 C113 C114 C163 92.5
C163 C113 C114 C115 103.5
C164 C113 C114 C115 153.9
N151 C113 C114 C115 -168.1
N101 C113 C114 C115 -164
C164 C114 C115 C116 -72.9
C165 C114 C115 C116 -111.7
C163 C114 C115 C116 -122.6
C113 C114 C115 C116 -156.9
C164 C114 C115 C165 38.9
C163 C114 C115 C165 -10.9
C113 C114 C115 C165 -45.2
C164 C114 C115 C166 -24.4
C165 C114 C115 C166 -63.2
C163 C114 C115 C166 -74.1
C113 C114 C115 C166 -108.5
C165 C115 C116 C166 14.1
C114 C115 C116 C166 71.2
N151 C113 C163 C164 -85.1
C114 C113 C163 C164 17.7
N101 C113 C163 C164 -101.2
C164 C113 C163 C114 -17.7
N151 C113 C163 C114 -102.8
N101 C113 C163 C114 -118.9
C164 C113 C163 N151 85.1
C114 C113 C163 N151 102.8
N101 C113 C163 N151 -16.1
C164 C114 C163 C113 104.2
C165 C114 C163 C113 -108
C115 C114 C163 C113 -101
C165 C114 C163 C164 147.9
C113 C114 C163 C164 -104.2
C115 C114 C163 C164 154.9
C164 C114 C163 N151 42.6
C165 C114 C163 N151 -169.5
C113 C114 C163 N151 -61.6
C115 C114 C163 N151 -162.5
N101 N151 C163 C113 63.2
C101 N151 C163 C113 -177.1
C105 N151 C163 C113 -35.8
C151 N151 C163 C113 164.2
C109 N151 C163 C113 49.1
C159 N151 C163 C113 80.5
N101 N151 C163 C164 157.8
C101 N151 C163 C164 -82.6
C105 N151 C163 C164 58.8
C151 N151 C163 C164 -101.2
C113 N151 C163 C164 94.6
C109 N151 C163 C164 143.7
C159 N151 C163 C164 175.1
N101 N151 C163 C114 145.6
C101 N151 C163 C114 -94.8
C105 N151 C163 C114 46.5
C151 N151 C163 C114 -113.4
C113 N151 C163 C114 82.4
C109 N151 C163 C114 131.5
C159 N151 C163 C114 162.8
C165 C114 C164 C163 -40
C113 C114 C164 C163 33.2
C115 C114 C164 C163 -69.1
C165 C114 C164 C113 -73.1
C163 C114 C164 C113 -33.2
C115 C114 C164 C113 -102.3
C163 C114 C164 C165 40
C113 C114 C164 C165 73.1
C115 C114 C164 C165 -29.2
C113 C163 C164 C114 -76
N151 C163 C164 C114 -138.2
C114 C163 C164 C113 76
N151 C163 C164 C113 -62.2
C113 C163 C164 C165 -100.4
C114 C163 C164 C165 -24.4
N151 C163 C164 C165 -162.6
C163 C113 C164 C114 121.2
N151 C113 C164 C114 -143.1
N101 C113 C164 C114 -143.4
N151 C113 C164 C163 95.7
C114 C113 C164 C163 -121.2
N101 C113 C164 C163 95.4
C163 C113 C164 C165 82.8
N151 C113 C164 C165 178.4
C114 C113 C164 C165 -38.4
N101 C113 C164 C165 178.1
C116 C115 C165 C166 -11.9
C114 C115 C165 C166 -107.5
C116 C115 C165 C114 95.6
C166 C115 C165 C114 107.5
C116 C115 C165 C164 91.8
C166 C115 C165 C164 103.6
C114 C115 C165 C164 -3.9
C164 C114 C165 C115 -165.8
C163 C114 C165 C115 172.3
C113 C114 C165 C115 148.6
C164 C114 C165 C166 -108.7
C163 C114 C165 C166 -130.6
C113 C114 C165 C166 -154.2
C115 C114 C165 C166 57.1
C163 C114 C165 C164 -22
C113 C114 C165 C164 -45.6
C115 C114 C165 C164 165.8
C114 C164 C165 C115 14.6
C163 C164 C165 C115 163.4
C113 C164 C165 C115 132.7
C114 C164 C165 C166 75.7
C163 C164 C165 C166 -135.4
C113 C164 C165 C166 -166.2
C163 C164 C165 C114 148.8
C113 C164 C165 C114 118
C115 C116 C166 C165 -10.5
C165 C115 C166 C116 -167.1
C114 C115 C166 C116 -119
C116 C115 C166 C165 167.1
C114 C115 C166 C165 48
C115 C165 C166 C116 10.6
C114 C165 C166 C116 -69.1
C164 C165 C166 C116 -84.6
C114 C165 C166 C115 -79.8
C164 C165 C166 C115 -95.2
N201 C201 C202 C252 -143.4
C213 C201 C202 C252 -177.7
N201 C201 C202 C251 170.3
C252 C201 C202 C251 -46.3
C213 C201 C202 C251 136
N201 C201 C202 C203 178.8
C252 C201 C202 C203 -37.8
C213 C201 C202 C203 144.5
N201 C201 C202 C253 -167.3
C252 C201 C202 C253 -23.9
C213 C201 C202 C253 158.5
C252 C202 C203 C253 -24.6
C251 C202 C203 C253 41.1
C201 C202 C203 C253 39.1
C251 C202 C203 C252 65.7
C201 C202 C203 C252 63.8
C253 C202 C203 C252 24.6
C252 C202 C203 C254 49.6
C251 C202 C203 C254 115.3
C201 C202 C203 C254 113.4
C253 C202 C203 C254 74.3
C252 C202 C203 C204 110.7
C251 C202 C203 C204 176.5
C201 C202 C203 C204 174.5
C253 C202 C203 C204 135.4
C253 C203 C204 C254 23.8
C252 C203 C204 C254 -71.5
C202 C203 C204 C254 -113.8
C252 C203 C204 C253 -95.2
C254 C203 C204 C253 -23.8
C202 C203 C204 C253 -137.6
C201 C202 C251 C252 134.2
C203 C202 C251 C252 -38.1
C253 C202 C251 C252 -24
C252 C202 C251 N201 -141.5
C201 C202 C251 N201 -7.3
C203 C202 C251 N201 -179.7
C253 C202 C251 N201 -165.6
C251 C202 C252 C203 -120.4
C201 C202 C252 C203 -129.6
C253 C202 C252 C203 -22.1
C251 C202 C252 C253 -98.4
C201 C202 C252 C253 -107.5
C203 C202 C252 C253 22.1
C201 C202 C252 C251 -9.1
C203 C202 C252 C251 120.4
C253 C202 C252 C251 98.4
C251 C202 C252 C201 9.1
C203 C202 C252 C201 129.6
C253 C202 C252 C201 107.5
C253 C203 C252 C202 156.6
C254 C203 C252 C202 -146.3
C204 C203 C252 C202 -104.9
C254 C203 C252 C253 57.1
C202 C203 C252 C253 -156.6
C204 C203 C252 C253 98.5
C253 C203 C252 C251 80.2
C254 C203 C252 C251 137.3
C202 C203 C252 C251 -76.4
C204 C203 C252 C251 178.7
C253 C203 C252 C201 85.7
C254 C203 C252 C201 142.8
C202 C203 C252 C201 -70.9
C204 C203 C252 C201 -175.8
N201 C251 C252 C202 44.5
C202 C251 C252 C203 102.8
N201 C251 C252 C203 147.3
C202 C251 C252 C253 140
N201 C251 C252 C253 -175.5
C202 C251 C252 C201 -53.7
N201 C251 C252 C201 -9.2
N201 C201 C252 C202 45
C213 C201 C252 C202 5.7
N201 C201 C252 C203 140
C202 C201 C252 C203 95
C213 C201 C252 C203 100.7
N201 C201 C252 C253 -177.8
C202 C201 C252 C253 137.2
C213 C201 C252 C253 142.9
N201 C201 C252 C251 167.2
C202 C201 C252 C251 122.2
C213 C201 C252 C251 127.8
C252 C203 C253 C254 132.4
C202 C203 C253 C254 141.9
C204 C203 C253 C254 -14.3
C254 C203 C253 C252 -132.4
C202 C203 C253 C252 9.5
C204 C203 C253 C252 -146.7
C252 C203 C253 C204 146.7
C254 C203 C253 C204 14.3
C202 C203 C253 C204 156.3
C252 C203 C253 C202 -9.5
C254 C203 C253 C202 -141.9
C204 C203 C253 C202 -156.3
C202 C252 C253 C203 -37.8
C251 C252 C253 C203 -119.1
C201 C252 C253 C203 -121.9
C202 C252 C253 C254 -94.6
C203 C252 C253 C254 -56.8
C251 C252 C253 C254 -175.9
C201 C252 C253 C254 -178.7
C202 C252 C253 C204 -68.2
C203 C252 C253 C204 -30.4
C251 C252 C253 C204 -149.5
C201 C252 C253 C204 -152.3
C203 C252 C253 C202 37.8
C251 C252 C253 C202 -81.3
C201 C252 C253 C202 -84.1
C254 C204 C253 C203 -145
C203 C204 C253 C254 145
C254 C204 C253 C252 -114.6
C203 C204 C253 C252 30.4
C254 C204 C253 C202 -126.2
C203 C204 C253 C202 18.8
C252 C202 C253 C203 136.7
C251 C202 C253 C203 -141.5
C201 C202 C253 C203 -146.3
C252 C202 C253 C254 92.2
C251 C202 C253 C254 174
C201 C202 C253 C254 169.2
C203 C202 C253 C254 -44.5
C251 C202 C253 C252 81.8
C201 C202 C253 C252 77
C203 C202 C253 C252 -136.7
C252 C202 C253 C204 115.5
C251 C202 C253 C204 -162.7
C201 C202 C253 C204 -167.5
C203 C202 C253 C204 -21.1
C203 C204 C254 C253 -15.7
C253 C204 C254 C203 15.7
C203 C253 C254 C204 30
C252 C253 C254 C204 76.8
C202 C253 C254 C204 63.1
C252 C253 C254 C203 46.9
C204 C253 C254 C203 -30
C202 C253 C254 C203 33.1
C253 C203 C254 C204 -154.1
C252 C203 C254 C204 139.7
C202 C203 C254 C204 117.6
C252 C203 C254 C253 -66.2
C202 C203 C254 C253 -88.2
C204 C203 C254 C253 154.1
C255 C205 C206 C257 101.8
N201 C205 C206 C257 -177.5
C256 C205 C206 C257 -109.2
C255 C205 C206 C207 93.2
N201 C205 C206 C207 173.9
C256 C205 C206 C207 -117.8
N201 C205 C206 C255 80.7
C256 C205 C206 C255 148.9
C255 C206 C207 C257 -160.1
C205 C206 C207 C257 169.3
C257 C206 C207 C258 103.2
C255 C206 C207 C258 -56.9
C205 C206 C207 C258 -87.5
C257 C206 C207 C208 108.8
C255 C206 C207 C208 -51.4
C205 C206 C207 C208 -81.9
C257 C206 C207 C256 -49.8
C255 C206 C207 C256 150.1
C205 C206 C207 C256 119.5
C257 C207 C208 C258 -88.5
C206 C207 C208 C258 -162.5
C256 C207 C208 C258 -156.7
C258 C207 C208 C257 88.5
C206 C207 C208 C257 -74
C256 C207 C208 C257 -68.2
N201 C205 C255 C206 -113.3
C256 C205 C255 C206 -6.8
C206 C205 C255 N201 113.3
C256 C205 C255 N201 106.5
C206 C205 C255 C256 6.8
N201 C205 C255 C256 -106.5
C257 C206 C255 C205 -112.8
C207 C206 C255 C205 -97.8
C257 C206 C255 N201 -174.2
C207 C206 C255 N201 -159.3
C205 C206 C255 N201 -61.4
C257 C206 C255 C256 -154.3
C207 C206 C255 C256 -139.4
C205 C206 C255 C256 -41.5
C258 C207 C256 C257 92.8
C206 C207 C256 C257 125
C208 C207 C256 C257 101.4
C257 C207 C256 C205 -171.6
C258 C207 C256 C205 -78.8
C206 C207 C256 C205 -46.6
C208 C207 C256 C205 -70.2
C257 C207 C256 C255 -148
C258 C207 C256 C255 -55.2
C206 C207 C256 C255 -22.9
C208 C207 C256 C255 -46.6
C255 C205 C256 C257 73.4
C206 C205 C256 C257 43.5
N201 C205 C256 C257 159.4
C255 C205 C256 C207 78
C206 C205 C256 C207 48
N201 C205 C256 C207 163.9
C206 C205 C256 C255 -30
N201 C205 C256 C255 85.9
C205 C255 C256 C257 -118.5
C206 C255 C256 C257 17.9
N201 C255 C256 C257 178.6
C205 C255 C256 C207 -103.1
C206 C255 C256 C207 33.3
N201 C255 C256 C207 -166
C206 C255 C256 C205 136.4
N201 C255 C256 C205 -62.9
C206 C207 C257 C258 116.8
C208 C207 C257 C258 17.2
C256 C207 C257 C258 128.9
C258 C207 C257 C206 -116.8
C208 C207 C257 C206 -99.6
C256 C207 C257 C206 12.1
C258 C207 C257 C256 -128.9
C206 C207 C257 C256 -12.1
C208 C207 C257 C256 -111.7
C258 C207 C257 C208 -17.2
C206 C207 C257 C208 99.6
C256 C207 C257 C208 111.7
C255 C206 C257 C207 28.6
C205 C206 C257 C207 -15.9
C207 C206 C257 C258 -33
C255 C206 C257 C258 -4.4
C205 C206 C257 C258 -48.9
C207 C206 C257 C256 132.8
C255 C206 C257 C256 161.4
C205 C206 C257 C256 116.9
C207 C206 C257 C208 -45.1
C255 C206 C257 C208 -16.6
C205 C206 C257 C208 -61.1
C205 C256 C257 C207 9.9
C255 C256 C257 C207 35.2
C207 C256 C257 C258 -30.9
C205 C256 C257 C258 -21
C255 C256 C257 C258 4.3
C207 C256 C257 C206 -46.3
C205 C256 C257 C206 -36.4
C255 C256 C257 C206 -11.1
C207 C256 C257 C208 -44.2
C205 C256 C257 C208 -34.3
C255 C256 C257 C208 -9
C258 C208 C257 C207 46.1
C207 C208 C257 C258 -46.1
C258 C208 C257 C206 122.4
C207 C208 C257 C206 76.3
C258 C208 C257 C256 121.8
C207 C208 C257 C256 75.7
C257 C208 C258 C207 -49.2
C207 C208 C258 C257 49.2
C257 C207 C258 C208 98
C206 C207 C258 C208 19.8
C256 C207 C258 C208 28.4
C206 C207 C258 C257 -78.2
C208 C207 C258 C257 -98
C256 C207 C258 C257 -69.6
C207 C257 C258 C208 -121
C206 C257 C258 C208 -58.4
C256 C257 C258 C208 -62.8
C206 C257 C258 C207 62.6
C256 C257 C258 C207 58.2
C208 C257 C258 C207 121
C259 C209 C210 C260 4
N201 C209 C210 C260 -88.6
C259 C209 C210 C211 -81.4
N201 C209 C210 C211 -174
C260 C209 C210 C211 -85.4
N201 C209 C210 C259 -92.6
C260 C209 C210 C259 -4
C260 C210 C211 C262 -56.2
C209 C210 C211 C262 11.3
C259 C210 C211 C262 -7.2
C260 C210 C211 C212 -16.8
C209 C210 C211 C212 50.7
C259 C210 C211 C212 32.2
C260 C210 C211 C261 12.8
C209 C210 C211 C261 80.3
C259 C210 C211 C261 61.8
C209 C210 C211 C260 67.5
C259 C210 C211 C260 49
N201 C209 C259 C260 107.2
C210 C209 C259 C260 -3.1
C260 C209 C259 N201 -107.2
C210 C209 C259 N201 -110.4
N201 C209 C259 C210 110.4
C260 C209 C259 C210 3.1
C260 C210 C259 C209 -175.1
C211 C210 C259 C209 103.4
C211 C210 C259 C260 -81.5
C209 C210 C259 C260 175.1
C260 C210 C259 N201 -113.4
C211 C210 C259 N201 165.1
C209 C210 C259 N201 61.7
C211 C210 C260 C259 105.5
C209 C210 C260 C259 -1.6
C211 C210 C260 C261 -12.9
C209 C210 C260 C261 -120
C259 C210 C260 C261 -118.3
C211 C210 C260 C209 107.1
C259 C210 C260 C209 1.6
C209 C210 C260 C211 -107.1
C259 C210 C260 C211 -105.5
C211 C210 C260 C212 9
C209 C210 C260 C212 -98.1
C259 C210 C260 C212 -96.4
C209 C259 C260 C210 5.1
N201 C259 C260 C210 78.5
C209 C259 C260 C261 111.3
N201 C259 C260 C261 -175.3
C210 C259 C260 C261 106.2
N201 C259 C260 C209 73.4
C210 C259 C260 C209 -5.1
C209 C259 C260 C211 56
N201 C259 C260 C211 129.3
C210 C259 C260 C211 50.9
C209 C259 C260 C212 90
N201 C259 C260 C212 163.4
C210 C259 C260 C212 84.9
C259 C209 C260 C210 -174.7
N201 C209 C260 C210 103.6
N201 C209 C260 C259 -81.6
C210 C209 C260 C259 174.7
C259 C209 C260 C261 -78.5
N201 C209 C260 C261 -160.1
C210 C209 C260 C261 96.3
C259 C209 C260 C211 -126.4
N201 C209 C260 C211 152
C210 C209 C260 C211 48.3
C259 C209 C260 C212 -92.1
N201 C209 C260 C212 -173.7
C210 C209 C260 C212 82.6
C262 C211 C260 C210 156
C212 C211 C260 C210 163.9
C261 C211 C260 C210 -164.2
C262 C211 C260 C259 73.1
C212 C211 C260 C259 81
C210 C211 C260 C259 -83
C261 C211 C260 C259 112.8
C262 C211 C260 C261 -39.8
C212 C211 C260 C261 -31.9
C210 C211 C260 C261 164.2
C262 C211 C260 C209 88
C212 C211 C260 C209 95.9
C210 C211 C260 C209 -68
C261 C211 C260 C209 127.8
C262 C211 C260 C212 -7.9
C210 C211 C260 C212 -163.9
C261 C211 C260 C212 31.9
C262 C211 C261 C212 29.7
C210 C211 C261 C212 -128.9
C260 C211 C261 C212 -119.5
C262 C211 C261 C260 149.2
C212 C211 C261 C260 119.5
C210 C211 C261 C260 -9.4
C212 C211 C261 C262 -29.7
C210 C211 C261 C262 -158.6
C260 C211 C261 C262 -149.2
C210 C260 C261 C212 51.3
C259 C260 C261 C212 -49.3
C209 C260 C261 C212 -29.5
C211 C260 C261 C212 38.7
C210 C260 C261 C211 12.6
C259 C260 C261 C211 -88
C209 C260 C261 C211 -68.2
C212 C260 C261 C211 -38.7
C210 C260 C261 C262 28.5
C259 C260 C261 C262 -72.1
C209 C260 C261 C262 -52.3
C211 C260 C261 C262 15.9
C212 C260 C261 C262 -22.8
C211 C261 C212 C262 -42.6
C260 C261 C212 C262 -99.4
C260 C261 C212 C211 -56.9
C262 C261 C212 C211 42.6
C211 C261 C212 C260 56.9
C262 C261 C212 C260 99.4
C210 C211 C212 C262 -161.8
C261 C211 C212 C262 141.3
C260 C211 C212 C262 -172
C262 C211 C212 C261 -141.3
C210 C211 C212 C261 57
C260 C211 C212 C261 46.7
C262 C211 C212 C260 172
C210 C211 C212 C260 10.3
C261 C211 C212 C260 -46.7
C210 C260 C212 C262 -5.4
C259 C260 C212 C262 -98.3
C261 C260 C212 C262 124.8
C209 C260 C212 C262 -80.1
C211 C260 C212 C262 7.2
C210 C260 C212 C261 -130.2
C259 C260 C212 C261 136.9
C209 C260 C212 C261 155.1
C211 C260 C212 C261 -117.6
C210 C260 C212 C211 -12.5
C259 C260 C212 C211 -105.4
C261 C260 C212 C211 117.6
C209 C260 C212 C211 -87.3
C210 C211 C262 C212 48.6
C261 C211 C262 C212 -21.9
C260 C211 C262 C212 9.8
C212 C211 C262 C261 21.9
C210 C211 C262 C261 70.5
C260 C211 C262 C261 31.7
C261 C212 C262 C211 59.2
C260 C212 C262 C211 -8.6
C211 C212 C262 C261 -59.2
C260 C212 C262 C261 -67.8
C212 C261 C262 C211 -113.8
C260 C261 C262 C211 -29.8
C211 C261 C262 C212 113.8
C260 C261 C262 C212 84.1
N201 C201 C213 C263 74.3
C202 C201 C213 C263 126.6
C252 C201 C213 C263 122.9
C202 C201 C213 N201 52.2
C252 C201 C213 N201 48.6
N201 C201 C213 C214 4.4
C202 C201 C213 C214 56.6
C252 C201 C213 C214 53
N201 C201 C213 C264 31.6
C202 C201 C213 C264 83.8
C252 C201 C213 C264 80.1
C263 C213 C214 C264 -1.8
N201 C213 C214 C264 96
C201 C213 C214 C264 92.9
N201 C213 C214 C263 97.8
C201 C213 C214 C263 94.7
C264 C213 C214 C263 1.8
C263 C213 C214 C215 69.2
N201 C213 C214 C215 167
C201 C213 C214 C215 164
C264 C213 C214 C215 71
C264 C214 C215 C265 5.1
C263 C214 C215 C265 -80.8
C213 C214 C215 C265 -96.8
C263 C214 C215 C264 -85.9
C213 C214 C215 C264 -101.9
C264 C214 C215 C216 -70.2
C263 C214 C215 C216 -156.1
C213 C214 C215 C216 -172.1
C265 C215 C216 C266 2.1
C264 C215 C216 C266 90.2
C214 C215 C216 C266 108.6
C264 C215 C216 C265 88.1
C214 C215 C216 C265 106.5
N201 C213 C263 C214 -96.7
C201 C213 C263 C214 -139.4
C264 C213 C263 C214 -0.8
C214 C213 C263 N201 96.7
C201 C213 C263 N201 -42.8
C264 C213 C263 N201 95.9
N201 C213 C263 C264 -95.9
C214 C213 C263 C264 0.8
C201 C213 C263 C264 -138.6
C264 C214 C263 C213 178.3
C215 C214 C263 C213 -114.4
C264 C214 C263 N201 120.2
C215 C214 C263 N201 -172.5
C213 C214 C263 N201 -58.1
C215 C214 C263 C264 67.3
C213 C214 C263 C264 -178.3
C263 C214 C264 C215 100.6
C213 C214 C264 C215 101.1
C215 C214 C264 C263 -100.6
C213 C214 C264 C263 0.5
C263 C214 C264 C265 97.8
C215 C214 C264 C265 -2.8
C213 C214 C264 C265 98.3
C263 C214 C264 C213 -0.5
C215 C214 C264 C213 -101.1
C265 C215 C264 C214 -175.2
C216 C215 C264 C214 113.8
C265 C215 C264 C263 -105.1
C214 C215 C264 C263 70.1
C216 C215 C264 C263 -176.2
C214 C215 C264 C265 175.2
C216 C215 C264 C265 -71
C265 C215 C264 C213 -117.3
C214 C215 C264 C213 58
C216 C215 C264 C213 171.7
C213 C263 C264 C214 -2.1
N201 C263 C264 C214 -67.3
C213 C263 C264 C215 -91.4
C214 C263 C264 C215 -89.2
N201 C263 C264 C215 -156.5
C213 C263 C264 C265 -121.1
C214 C263 C264 C265 -119
N201 C263 C264 C265 173.7
C214 C263 C264 C213 2.1
N201 C263 C264 C213 -65.1
C263 C213 C264 C214 177.6
N201 C213 C264 C214 -88.1
C201 C213 C264 C214 -109.8
C263 C213 C264 C215 90.9
N201 C213 C264 C215 -174.7
C214 C213 C264 C215 -86.7
C201 C213 C264 C215 163.5
N201 C213 C264 C263 94.3
C214 C213 C264 C263 -177.6
C201 C213 C264 C263 72.6
C263 C213 C264 C265 62.6
N201 C213 C264 C265 156.9
C214 C213 C264 C265 -115
C201 C213 C264 C265 135.2
C264 C215 C265 C216 -99
C214 C215 C265 C216 -100.6
C264 C215 C265 C266 -100.2
C214 C215 C265 C266 -101.9
C216 C215 C265 C266 -1.2
C214 C215 C265 C264 -1.7
C216 C215 C265 C264 99
C266 C216 C265 C215 -177.9
C215 C216 C265 C266 177.9
C266 C216 C265 C264 123.8
C215 C216 C265 C264 -58.3
C214 C264 C265 C215 5.7
C263 C264 C265 C215 82.2
C213 C264 C265 C215 71.2
C214 C264 C265 C216 81.2
C215 C264 C265 C216 75.6
C263 C264 C265 C216 157.8
C213 C264 C265 C216 146.8
C214 C264 C265 C266 110.4
C215 C264 C265 C266 104.8
C263 C264 C265 C266 -173
C213 C264 C265 C266 176
C215 C216 C266 C265 -1.1
C215 C265 C266 C216 2.2
C264 C265 C266 C216 -61.8
N301 C301 C302 C303 178.7
C301 C302 C303 C354 171.8
C301 C302 C303 C304 149.2
C302 C303 C304 C354 56.1
C302 C303 C354 C304 -134.5
C356 C305 C306 C307 -137.5
N301 C305 C306 C307 -166.4
C356 C305 C306 C357 -162.6
N301 C305 C306 C357 168.5
C305 C306 C307 C357 -71.7
C305 C306 C307 C308 -16.9
C357 C306 C307 C308 54.8
C305 C306 C307 C356 29.9
C357 C306 C307 C356 101.5
C305 C306 C307 C358 -54.7
C357 C306 C307 C358 16.9
C306 C307 C308 C357 -86.3
C356 C307 C308 C357 -99.5
C358 C307 C308 C357 -13.4
C357 C307 C308 C358 13.4
C306 C307 C308 C358 -72.9
C356 C307 C308 C358 -86.2
N301 C305 C356 C307 -175.2
C306 C305 C356 C307 31.3
C357 C307 C356 C305 -52.7
C306 C307 C356 C305 -139.9
C308 C307 C356 C305 2.6
C358 C307 C356 C305 -36
C358 C308 C357 C307 -165.2
C307 C308 C357 C358 165.2
C358 C308 C357 C306 -139.2
C307 C308 C357 C306 26
C306 C307 C357 C308 131.2
C356 C307 C357 C308 114.7
C358 C307 C357 C308 30
C306 C307 C357 C358 101.2
C308 C307 C357 C358 -30
C356 C307 C357 C358 84.7
C308 C307 C357 C306 -131.2
C356 C307 C357 C306 -16.5
C358 C307 C357 C306 -101.2
C307 C306 C357 C308 -53.7
C305 C306 C357 C308 61
C305 C306 C357 C307 114.6
C307 C306 C357 C358 -131.4
C305 C306 C357 C358 -16.8
C307 C357 C358 C308 33.1
C306 C357 C358 C308 93.9
C308 C357 C358 C307 -33.1
C306 C357 C358 C307 60.7
C307 C308 C358 C357 -10.9
C357 C308 C358 C307 10.9
C306 C307 C358 C357 -87.7
C308 C307 C358 C357 139.5
C356 C307 C358 C357 -104.1
C357 C307 C358 C308 -139.5
C306 C307 C358 C308 132.8
C356 C307 C358 C308 116.5
N301 C309 C310 C360 149.2
C360 C309 C310 C311 34.1
N301 C309 C310 C311 -176.7
C360 C309 C310 C361 20.2
N301 C309 C310 C361 169.3
C360 C310 C311 C361 -26.6
C309 C310 C311 C361 -37.6
C360 C310 C311 C362 83
C361 C310 C311 C362 109.6
C309 C310 C311 C362 72
C360 C310 C311 C312 -152.4
C361 C310 C311 C312 -125.7
C309 C310 C311 C312 -163.3
C361 C310 C311 C360 26.6
C309 C310 C311 C360 -11
C362 C311 C312 C361 -151.1
C310 C311 C312 C361 87.7
C360 C311 C312 C361 69.9
C361 C311 C312 C362 151.1
C310 C311 C312 C362 -121.2
C360 C311 C312 C362 -139
C311 C310 C360 C309 -144.9
C361 C310 C360 C309 -156.7
C311 C310 C360 C361 11.7
C309 C310 C360 C361 156.7
C361 C310 C360 C311 -11.7
C309 C310 C360 C311 144.9
N301 C309 C360 C310 -35
N301 C309 C360 C361 172.1
C310 C309 C360 C361 -152.9
N301 C309 C360 C311 -166.4
C310 C309 C360 C311 -131.4
C361 C311 C360 C310 146.7
C362 C311 C360 C310 -106.7
C312 C311 C360 C310 35.8
C361 C311 C360 C309 -58.9
C362 C311 C360 C309 47.6
C312 C311 C360 C309 -169.8
C310 C311 C360 C309 154.3
C362 C311 C360 C361 106.5
C312 C311 C360 C361 -110.9
C310 C311 C360 C361 -146.7
C312 C311 C361 C362 -152.1
C310 C311 C361 C362 108.6
C360 C311 C361 C362 92.1
C362 C311 C361 C360 -92.1
C312 C311 C361 C360 115.8
C310 C311 C361 C360 16.5
C362 C311 C361 C310 -108.6
C312 C311 C361 C310 99.3
C360 C311 C361 C310 -16.5
C362 C311 C361 C312 152.1
C310 C311 C361 C312 -99.3
C360 C311 C361 C312 -115.8
C310 C360 C361 C311 -31.5
C309 C360 C361 C311 134
C310 C360 C361 C362 -74.3
C309 C360 C361 C362 91.2
C311 C360 C361 C362 -42.8
C309 C360 C361 C310 165.5
C311 C360 C361 C310 31.5
C310 C360 C361 C312 5.9
C309 C360 C361 C312 171.4
C311 C360 C361 C312 37.4
C360 C310 C361 C311 148.8
C309 C310 C361 C311 141
C360 C310 C361 C362 109.7
C311 C310 C361 C362 -39.1
C309 C310 C361 C362 101.9
C311 C310 C361 C360 -148.8
C309 C310 C361 C360 -7.8
C360 C310 C361 C312 -174.7
C311 C310 C361 C312 36.5
C309 C310 C361 C312 177.5
C362 C312 C361 C311 -18.7
C311 C312 C361 C362 18.7
C311 C312 C361 C360 -78
C362 C312 C361 C360 -96.7
C311 C312 C361 C310 -74.9
C362 C312 C361 C310 -93.6
C312 C311 C362 C361 155.4
C310 C311 C362 C361 -87.5
C360 C311 C362 C361 -56.1
C361 C311 C362 C312 -155.4
C310 C311 C362 C312 117.1
C360 C311 C362 C312 148.5
C360 C361 C362 C311 98.3
C310 C361 C362 C311 67.6
C312 C361 C362 C311 -16.8
C311 C361 C362 C312 16.8
C360 C361 C362 C312 115.1
C310 C361 C362 C312 84.5
C361 C312 C362 C311 12.1
C311 C312 C362 C361 -12.1
N301 C313 C314 C364 173.4
N301 C313 C314 C315 170.1
C364 C313 C314 C315 -3.3
C313 C314 C315 C364 138.8
C364 C314 C315 C365 -85.1
C313 C314 C315 C365 53.7
C364 C314 C315 C366 -67.6
C313 C314 C315 C366 71.1
C364 C314 C315 C316 -51.2
C313 C314 C315 C316 87.5
C364 C315 C316 C366 -148.4
C365 C315 C316 C366 -14.1
C314 C315 C316 C366 -145.7
C364 C315 C316 C365 -134.3
C366 C315 C316 C365 14.1
C314 C315 C316 C365 -131.6
C313 C314 C364 C315 -42.2
C313 C314 C364 C365 41.7
C315 C314 C364 C365 83.9
C315 C314 C364 C313 42.2
C365 C315 C364 C314 96.5
C366 C315 C364 C314 113.5
C316 C315 C364 C314 128.6
C366 C315 C364 C365 17
C316 C315 C364 C365 32.1
C314 C315 C364 C365 -96.5
C365 C315 C364 C313 58.5
C366 C315 C364 C313 75.5
C316 C315 C364 C313 90.6
C314 C315 C364 C313 -38
N301 C313 C364 C314 -8.8
N301 C313 C364 C315 164.5
C314 C313 C364 C315 173.3
N301 C313 C364 C365 -166.7
C314 C313 C364 C365 -158
C364 C315 C365 C366 75.6
C316 C315 C365 C366 23.6
C314 C315 C365 C366 79.4
C364 C315 C365 C316 52
C366 C315 C365 C316 -23.6
C314 C315 C365 C316 55.8
C366 C315 C365 C364 -75.6
C316 C315 C365 C364 -52
C314 C315 C365 C364 3.8
C315 C316 C365 C366 -155.5
C366 C316 C365 C315 155.5
C366 C316 C365 C364 -179.6
C315 C316 C365 C364 25
C314 C364 C365 C366 66.4
C315 C364 C365 C366 -128.7
C313 C364 C365 C366 97.4
C314 C364 C365 C315 -165
C313 C364 C365 C315 -133.9
C314 C364 C365 C316 66.7
C315 C364 C365 C316 -128.3
C313 C364 C365 C316 97.8
C315 C365 C366 C316 -36.6
C364 C365 C366 C316 0.5
C316 C365 C366 C315 36.6
C364 C365 C366 C315 37.1
C315 C316 C366 C365 15.6
C365 C316 C366 C315 -15.6
C364 C315 C366 C365 -110.9
C316 C315 C366 C365 -144.8
C314 C315 C366 C365 -107.6
C364 C315 C366 C316 33.8
C365 C315 C366 C316 144.8
C314 C315 C366 C316 37.2
C451 C401 C402 C452 -33.2
N401 C401 C402 C452 -118.8
C451 C401 C402 C403 -138.2
N401 C401 C402 C403 136.1
C452 C401 C402 C403 -105.1
N401 C401 C402 C451 -85.7
C452 C401 C402 C451 33.2
C451 C401 C402 C453 -103.3
N401 C401 C402 C453 171
C452 C401 C402 C453 -70.1
C451 C401 C402 C404 -100.3
N401 C401 C402 C404 174
C452 C401 C402 C404 -67.2
C452 C402 C403 C453 1.5
C401 C402 C403 C453 96.1
C451 C402 C403 C453 72.3
C404 C402 C403 C453 -49.9
C452 C402 C403 C404 51.4
C401 C402 C403 C404 146.1
C451 C402 C403 C404 122.2
C453 C402 C403 C404 49.9
C452 C402 C403 C454 54.2
C401 C402 C403 C454 148.8
C451 C402 C403 C454 124.9
C453 C402 C403 C454 52.6
C404 C402 C403 C454 2.7
C401 C402 C403 C452 94.6
C451 C402 C403 C452 70.8
C453 C402 C403 C452 -1.5
C404 C402 C403 C452 -51.4
C453 C403 C404 C454 -89.9
C402 C403 C404 C454 175
C452 C403 C404 C454 -165.5
C402 C403 C404 C453 -95.1
C454 C403 C404 C453 89.9
C452 C403 C404 C453 -75.7
C453 C403 C404 C452 75.7
C402 C403 C404 C452 -19.5
C454 C403 C404 C452 165.5
C453 C403 C404 C402 95.1
C454 C403 C404 C402 -175
C452 C403 C404 C402 19.5
C452 C402 C404 C454 -134.8
C403 C402 C404 C454 -7
C401 C402 C404 C454 -60.6
C451 C402 C404 C454 -104.9
C453 C402 C404 C454 -55.5
C452 C402 C404 C453 -79.2
C403 C402 C404 C453 48.5
C401 C402 C404 C453 -5.1
C451 C402 C404 C453 -49.4
C452 C402 C404 C403 -127.8
C401 C402 C404 C403 -53.6
C451 C402 C404 C403 -98
C453 C402 C404 C403 -48.5
C403 C402 C404 C452 127.8
C401 C402 C404 C452 74.2
C451 C402 C404 C452 29.8
C453 C402 C404 C452 79.2
N401 C401 C451 C452 120.5
C402 C401 C451 C452 15.1
N401 C401 C451 C402 105.4
C452 C401 C451 C402 -15.1
C402 C401 C451 N401 -105.4
C452 C401 C451 N401 -120.5
C452 C402 C451 C401 143.3
C403 C402 C451 C401 50.6
C453 C402 C451 C401 84.8
C404 C402 C451 C401 112
C403 C402 C451 C452 -92.7
C401 C402 C451 C452 -143.3
C453 C402 C451 C452 -58.5
C404 C402 C451 C452 -31.3
C452 C402 C451 N401 -159.3
C403 C402 C451 N401 108
C401 C402 C451 N401 57.4
C453 C402 C451 N401 142.2
C404 C402 C451 N401 169.4
C403 C402 C452 C451 119
C401 C402 C452 C451 17.9
C453 C402 C452 C451 119.9
C404 C402 C452 C451 156.8
C403 C402 C452 C453 -0.9
C401 C402 C452 C453 -102
C451 C402 C452 C453 -119.9
C404 C402 C452 C453 36.9
C401 C402 C452 C403 -101.1
C451 C402 C452 C403 -119
C453 C402 C452 C403 0.9
C404 C402 C452 C403 37.8
C403 C402 C452 C401 101.1
C451 C402 C452 C401 -17.9
C453 C402 C452 C401 102
C404 C402 C452 C401 138.9
C403 C402 C452 C404 -37.8
C401 C402 C452 C404 -138.9
C451 C402 C452 C404 -156.8
C453 C402 C452 C404 -36.9
C401 C451 C452 C402 -34.6
N401 C451 C452 C402 23.5
C401 C451 C452 C453 48.5
C402 C451 C452 C453 83.1
N401 C451 C452 C453 106.7
C401 C451 C452 C403 12.6
C402 C451 C452 C403 47.2
N401 C451 C452 C403 70.7
C402 C451 C452 C401 34.6
N401 C451 C452 C401 58.1
C401 C451 C452 C404 38.8
C402 C451 C452 C404 73.4
N401 C451 C452 C404 97
C453 C403 C452 C402 -178.4
C404 C403 C452 C402 -124.8
C454 C403 C452 C402 -131.9
C453 C403 C452 C451 112.3
C402 C403 C452 C451 -69.3
C404 C403 C452 C451 165.9
C454 C403 C452 C451 158.8
C402 C403 C452 C453 178.4
C404 C403 C452 C453 53.6
C454 C403 C452 C453 46.4
C453 C403 C452 C401 118.5
C402 C403 C452 C401 -63.1
C404 C403 C452 C401 172.1
C454 C403 C452 C401 164.9
C453 C403 C452 C404 -53.6
C402 C403 C452 C404 124.8
C454 C403 C452 C404 -7.2
C451 C401 C452 C402 141
N401 C401 C452 C402 69.1
N401 C401 C452 C451 -71.8
C402 C401 C452 C451 -141
C451 C401 C452 C453 -138.7
N401 C401 C452 C453 149.4
C402 C401 C452 C453 80.3
C451 C401 C452 C403 -168.1
N401 C401 C452 C403 120
C402 C401 C452 C403 50.9
C451 C401 C452 C404 -160.5
N401 C401 C452 C404 127.7
C402 C401 C452 C404 58.6
C454 C404 C452 C402 67
C453 C404 C452 C402 88.1
C403 C404 C452 C402 40.3
C454 C404 C452 C451 -7
C453 C404 C452 C451 14.2
C403 C404 C452 C451 -33.7
C402 C404 C452 C451 -74
C454 C404 C452 C453 -21.2
C403 C404 C452 C453 -47.9
C402 C404 C452 C453 -88.1
C454 C404 C452 C403 26.7
C453 C404 C452 C403 47.9
C402 C404 C452 C403 -40.3
C454 C404 C452 C401 16.5
C453 C404 C452 C401 37.7
C403 C404 C452 C401 -10.2
C402 C404 C452 C401 -50.5
C402 C403 C453 C404 83.7
C454 C403 C453 C404 -36.4
C452 C403 C453 C404 84.4
C402 C403 C453 C454 120.1
C404 C403 C453 C454 36.4
C452 C403 C453 C454 120.8
C402 C403 C453 C452 -0.7
C404 C403 C453 C452 -84.4
C454 C403 C453 C452 -120.8
C404 C403 C453 C402 -83.7
C454 C403 C453 C402 -120.1
C452 C403 C453 C402 0.7
C454 C404 C453 C403 89.4
C452 C404 C453 C403 -79
C402 C404 C453 C403 -54.2
C403 C404 C453 C454 -89.4
C452 C404 C453 C454 -168.4
C402 C404 C453 C454 -143.6
C454 C404 C453 C452 168.4
C403 C404 C453 C452 79
C402 C404 C453 C452 24.8
C454 C404 C453 C402 143.6
C403 C404 C453 C402 54.2
C452 C404 C453 C402 -24.8
C402 C452 C453 C403 1.3
C451 C452 C453 C403 -83.4
C401 C452 C453 C403 -61.7
C404 C452 C453 C403 89.9
C402 C452 C453 C404 -88.7
C451 C452 C453 C404 -173.4
C403 C452 C453 C404 -89.9
C401 C452 C453 C404 -151.7
C402 C452 C453 C454 -80.8
C451 C452 C453 C454 -165.5
C403 C452 C453 C454 -82.1
C401 C452 C453 C454 -143.8
C404 C452 C453 C454 7.9
C451 C452 C453 C402 -84.7
C403 C452 C453 C402 -1.3
C401 C452 C453 C402 -63
C404 C452 C453 C402 88.7
C452 C402 C453 C403 -178.4
C401 C402 C453 C403 -90.8
C451 C402 C453 C403 -122.4
C404 C402 C453 C403 92.8
C452 C402 C453 C404 88.8
C403 C402 C453 C404 -92.8
C401 C402 C453 C404 176.5
C451 C402 C453 C404 144.9
C452 C402 C453 C454 111.3
C403 C402 C453 C454 -70.2
C401 C402 C453 C454 -161
C451 C402 C453 C454 167.4
C404 C402 C453 C454 22.5
C403 C402 C453 C452 178.4
C401 C402 C453 C452 87.7
C451 C402 C453 C452 56.1
C404 C402 C453 C452 -88.8
C403 C404 C454 C453 41
C452 C404 C454 C453 18
C402 C404 C454 C453 46
C453 C404 C454 C403 -41
C452 C404 C454 C403 -23
C402 C404 C454 C403 5
C403 C453 C454 C404 -89.8
C452 C453 C454 C404 -13.3
C402 C453 C454 C404 -40
C404 C453 C454 C403 89.8
C452 C453 C454 C403 76.5
C402 C453 C454 C403 49.8
C453 C403 C454 C404 67.7
C402 C403 C454 C404 -5.6
C452 C403 C454 C404 13.9
C402 C403 C454 C453 -73.3
C404 C403 C454 C453 -67.7
C452 C403 C454 C453 -53.8
N401 C405 C406 C456 -127.5
C456 C405 C406 C457 -56.1
N401 C405 C406 C457 176.4
C456 C405 C406 C407 -42.1
N401 C405 C406 C407 -169.6
C456 C405 C406 C458 -66.7
N401 C405 C406 C458 165.8
C456 C406 C407 C457 -83.6
C405 C406 C407 C457 -48.8
C458 C406 C407 C457 86.4
C456 C406 C407 C458 -170.1
C457 C406 C407 C458 -86.4
C405 C406 C407 C458 -135.2
C456 C406 C407 C408 157.8
C457 C406 C407 C408 -118.6
C405 C406 C407 C408 -167.4
C458 C406 C407 C408 -32.1
C457 C406 C407 C456 83.6
C405 C406 C407 C456 34.8
C458 C406 C407 C456 170.1
C457 C407 C408 C458 -18.4
C456 C407 C408 C458 61.9
C406 C407 C408 C458 45.1
C458 C407 C408 C457 18.4
C456 C407 C408 C457 80.2
C406 C407 C408 C457 63.4
C405 C406 C456 C457 -113.1
C407 C406 C456 C457 20.7
C458 C406 C456 C457 15.7
C457 C406 C456 C405 113.1
C407 C406 C456 C405 133.8
C458 C406 C456 C405 128.9
C457 C406 C456 C407 -20.7
C405 C406 C456 C407 -133.8
C458 C406 C456 C407 -5
N401 C405 C456 C406 68.8
N401 C405 C456 C457 158.5
C406 C405 C456 C457 89.7
N401 C405 C456 C407 170.8
C406 C405 C456 C407 102
C457 C407 C456 C406 75.4
C458 C407 C456 C406 10.6
C408 C407 C456 C406 -34.3
C458 C407 C456 C457 -64.8
C408 C407 C456 C457 -109.6
C406 C407 C456 C457 -75.4
C457 C407 C456 C405 -32.7
C458 C407 C456 C405 -97.5
C408 C407 C456 C405 -142.3
C406 C407 C456 C405 -108
C408 C407 C457 C458 13.7
C456 C407 C457 C458 -121.6
C406 C407 C457 C458 -88.9
C458 C407 C457 C456 121.6
C408 C407 C457 C456 135.3
C406 C407 C457 C456 32.7
C458 C407 C457 C406 88.9
C408 C407 C457 C406 102.6
C456 C407 C457 C406 -32.7
C458 C407 C457 C408 -13.7
C456 C407 C457 C408 -135.3
C406 C407 C457 C408 -102.6
C406 C456 C457 C407 -103.5
C405 C456 C457 C407 154.2
C406 C456 C457 C458 -36
C405 C456 C457 C458 -138.3
C407 C456 C457 C458 67.5
C405 C456 C457 C406 -102.3
C407 C456 C457 C406 103.5
C406 C456 C457 C408 -73.7
C405 C456 C457 C408 -176
C407 C456 C457 C408 29.8
C456 C406 C457 C407 87.5
C405 C406 C457 C407 132.8
C458 C406 C457 C407 -63.5
C456 C406 C457 C458 151
C405 C406 C457 C458 -163.8
C407 C406 C457 C458 63.5
C405 C406 C457 C456 45.3
C407 C406 C457 C456 -87.5
C458 C406 C457 C456 -151
C456 C406 C457 C408 124
C405 C406 C457 C408 169.3
C407 C406 C457 C408 36.5
C458 C406 C457 C408 -27
C458 C408 C457 C407 155.3
C407 C408 C457 C458 -155.3
C458 C408 C457 C456 96.4
C407 C408 C457 C456 -58.9
C458 C408 C457 C406 63.2
C407 C408 C457 C406 -92.1
C457 C407 C458 C408 166.2
C456 C407 C458 C408 -148.1
C406 C407 C458 C408 -143.6
C408 C407 C458 C457 -166.2
C456 C407 C458 C457 45.6
C406 C407 C458 C457 50.2
C457 C407 C458 C406 -50.2
C408 C407 C458 C406 143.6
C456 C407 C458 C406 -4.5
C457 C408 C458 C407 -8.3
C407 C408 C458 C457 8.3
C407 C408 C458 C406 -46.2
C457 C408 C458 C406 -54.6
C456 C457 C458 C407 -91.6
C406 C457 C458 C407 -109.5
C408 C457 C458 C407 15.2
C407 C457 C458 C408 -15.2
C456 C457 C458 C408 -106.7
C406 C457 C458 C408 -124.7
C407 C457 C458 C406 109.5
C456 C457 C458 C406 18
C408 C457 C458 C406 124.7
C456 C406 C458 C407 9
C457 C406 C458 C407 35.1
C405 C406 C458 C407 54.4
C456 C406 C458 C408 61.6
C457 C406 C458 C408 87.7
C405 C406 C458 C408 107
C407 C406 C458 C408 52.6
C456 C406 C458 C457 -26.1
C405 C406 C458 C457 19.3
C407 C406 C458 C457 -35.1
N401 C409 C410 C460 125.5
N401 C409 C410 C461 -179
C460 C409 C410 C461 55.5
N401 C409 C410 C411 -161.3
C460 C409 C410 C411 73.2
C460 C410 C411 C461 10.1
C409 C410 C411 C461 -83.6
C460 C410 C411 C462 -170
C461 C410 C411 C462 179.9
C409 C410 C411 C462 96.3
C460 C410 C411 C412 165.5
C461 C410 C411 C412 155.3
C409 C410 C411 C412 71.8
C461 C410 C411 C460 -10.1
C409 C410 C411 C460 -93.7
C461 C411 C412 C462 115.6
C460 C411 C412 C462 41.1
C410 C411 C412 C462 30.9
C462 C411 C412 C461 -115.6
C460 C411 C412 C461 -74.5
C410 C411 C412 C461 -84.7
C409 C410 C460 C461 106.9
C411 C410 C460 C461 -3.6
C461 C410 C460 C409 -106.9
C411 C410 C460 C409 -110.5
C461 C410 C460 C411 3.6
C409 C410 C460 C411 110.5
N401 C409 C460 C410 -64.1
N401 C409 C460 C461 -159.6
C410 C409 C460 C461 -95.5
N401 C409 C460 C411 -146.4
C410 C409 C460 C411 -82.2
C461 C411 C460 C410 -164
C462 C411 C460 C410 10.4
C412 C411 C460 C410 -23.2
C462 C411 C460 C461 174.5
C412 C411 C460 C461 140.8
C410 C411 C460 C461 164
C461 C411 C460 C409 -103.4
C462 C411 C460 C409 71
C412 C411 C460 C409 37.4
C410 C411 C460 C409 60.6
C462 C411 C461 C460 -7.1
C412 C411 C461 C460 -110.3
C410 C411 C461 C460 -6.9
C462 C411 C461 C410 -0.2
C412 C411 C461 C410 -103.4
C460 C411 C461 C410 6.9
C412 C411 C461 C462 -103.2
C460 C411 C461 C462 7.1
C410 C411 C461 C462 0.2
C462 C411 C461 C412 103.2
C460 C411 C461 C412 110.3
C410 C411 C461 C412 103.4
C410 C460 C461 C411 16.5
C409 C460 C461 C411 81.2
C409 C460 C461 C410 64.7
C411 C460 C461 C410 -16.5
C410 C460 C461 C462 12.7
C409 C460 C461 C462 77.4
C411 C460 C461 C462 -3.8
C410 C460 C461 C412 -0.2
C409 C460 C461 C412 64.5
C411 C460 C461 C412 -16.7
C460 C410 C461 C411 -168.2
C409 C410 C461 C411 102.9
C409 C410 C461 C460 -88.9
C411 C410 C461 C460 168.2
C460 C410 C461 C462 -168.3
C409 C410 C461 C462 102.8
C411 C410 C461 C462 -0.1
C460 C410 C461 C412 179.9
C409 C410 C461 C412 91
C411 C410 C461 C412 -11.9
C462 C412 C461 C411 -61.2
C462 C412 C461 C460 21.9
C411 C412 C461 C460 83.1
C462 C412 C461 C410 21.8
C411 C412 C461 C410 83.1
C411 C412 C461 C462 61.2
C461 C412 C462 C411 6.2
C411 C412 C462 C461 -6.2
C461 C411 C462 C412 -160.4
C460 C411 C462 C412 -163.6
C410 C411 C462 C412 -160.6
C412 C411 C462 C461 160.4
C460 C411 C462 C461 -3.1
C410 C411 C462 C461 -0.1
C411 C461 C462 C412 18.2
C460 C461 C462 C412 -166.5
C410 C461 C462 C412 -161.9
C460 C461 C462 C411 175.3
C410 C461 C462 C411 179.9
C412 C461 C462 C411 -18.2
N401 C413 C414 C415 -156.3
N401 C413 C414 C465 166.7
C413 C414 C415 C465 -69.1
C413 C414 C415 C416 -110
C465 C414 C415 C416 -40.8
C413 C414 C415 C466 8.8
C465 C414 C415 C466 77.9
C414 C415 C416 C465 66.7
C466 C415 C416 C465 -57.6
C415 C416 C465 C414 -52.6
C415 C416 C465 C466 54.9
C414 C415 C465 C416 -116.7
C466 C415 C465 C416 125.7
C416 C415 C465 C414 116.7
C466 C415 C465 C414 -117.6
C414 C415 C465 C466 117.6
C416 C415 C465 C466 -125.7
C415 C414 C465 C416 71.8
C413 C414 C465 C416 -162.2
C413 C414 C465 C415 126
C415 C414 C465 C466 -51.6
C413 C414 C465 C466 74.4
C414 C415 C466 C465 -79.7
C416 C415 C466 C465 37.2
C416 C465 C466 C415 -68.1
C414 C465 C466 C415 48
C263 C213 N201 C201 -124.4
C214 C213 N201 C201 -177.6
C264 C213 N201 C201 -161.9
C214 C213 N201 C263 -53.1
C201 C213 N201 C263 124.4
C264 C213 N201 C263 -37.4
C263 C213 N201 C209 129.4
C214 C213 N201 C209 76.2
C201 C213 N201 C209 -106.2
C264 C213 N201 C209 91.9
C263 C213 N201 C205 -6.6
C214 C213 N201 C205 -59.7
C201 C213 N201 C205 117.9
C264 C213 N201 C205 -44
C263 C213 N201 C251 -126.5
C214 C213 N201 C251 -179.6
C201 C213 N201 C251 -2.1
C264 C213 N201 C251 -163.9
C263 C213 N201 C259 115.9
C214 C213 N201 C259 62.8
C201 C213 N201 C259 -119.6
C264 C213 N201 C259 78.5
C263 C213 N201 C255 13
C214 C213 N201 C255 -40.1
C201 C213 N201 C255 137.4
C264 C213 N201 C255 -24.4
C202 C201 N201 C213 -149.7
C252 C201 N201 C213 -166.6
C202 C201 N201 C263 -167.3
C252 C201 N201 C263 175.9
C213 C201 N201 C263 -17.6
C202 C201 N201 C209 -35.2
C252 C201 N201 C209 -52
C213 C201 N201 C209 114.6
C202 C201 N201 C205 69.3
C252 C201 N201 C205 52.5
C213 C201 N201 C205 -140.9
C202 C201 N201 C251 -60.1
C252 C201 N201 C251 -76.9
C213 C201 N201 C251 89.6
C202 C201 N201 C259 -47.7
C252 C201 N201 C259 -64.5
C213 C201 N201 C259 102
C202 C201 N201 C255 80.9
C252 C201 N201 C255 64
C213 C201 N201 C255 -129.4
C214 C263 N201 C213 104.6
C264 C263 N201 C213 124.1
C213 C263 N201 C201 59
C214 C263 N201 C201 163.6
C264 C263 N201 C201 -176.9
C213 C263 N201 C209 -59.9
C214 C263 N201 C209 44.7
C264 C263 N201 C209 64.3
C213 C263 N201 C205 175
C214 C263 N201 C205 -80.4
C264 C263 N201 C205 -60.9
C213 C263 N201 C251 56.9
C214 C263 N201 C251 161.5
C264 C263 N201 C251 -179
C213 C263 N201 C259 -68.1
C214 C263 N201 C259 36.5
C264 C263 N201 C259 56
C213 C263 N201 C255 -168.3
C214 C263 N201 C255 -63.7
C264 C263 N201 C255 -44.1
C259 C209 N201 C213 -43.6
C260 C209 N201 C213 5
C210 C209 N201 C213 43.2
C259 C209 N201 C201 -145
C260 C209 N201 C201 -96.4
C210 C209 N201 C201 -58.2
C259 C209 N201 C263 -24.4
C260 C209 N201 C263 24.2
C210 C209 N201 C263 62.4
C259 C209 N201 C205 107.2
C260 C209 N201 C205 155.8
C210 C209 N201 C205 -166
C259 C209 N201 C251 -144.2
C260 C209 N201 C251 -95.5
C210 C209 N201 C251 -57.3
C260 C209 N201 C259 48.6
C210 C209 N201 C259 86.8
C259 C209 N201 C255 81.1
C260 C209 N201 C255 129.8
C210 C209 N201 C255 168
C255 C205 N201 C213 44.1
C206 C205 N201 C213 -28.7
C256 C205 N201 C213 -41.6
C255 C205 N201 C201 158.7
C206 C205 N201 C201 85.8
C256 C205 N201 C201 73
C255 C205 N201 C263 41.6
C206 C205 N201 C263 -31.3
C256 C205 N201 C263 -44.1
C255 C205 N201 C209 -95.1
C206 C205 N201 C209 -167.9
C256 C205 N201 C209 179.2
C255 C205 N201 C251 160.3
C206 C205 N201 C251 87.5
C256 C205 N201 C251 74.6
C255 C205 N201 C259 -75.8
C206 C205 N201 C259 -148.6
C256 C205 N201 C259 -161.5
C206 C205 N201 C255 -72.9
C256 C205 N201 C255 -85.7
C202 C251 N201 C213 -152
C252 C251 N201 C213 -170
C202 C251 N201 C201 117.5
C252 C251 N201 C201 99.5
C202 C251 N201 C263 -169.1
C252 C251 N201 C263 172.9
C202 C251 N201 C209 -37.8
C252 C251 N201 C209 -55.8
C202 C251 N201 C205 66.5
C252 C251 N201 C205 48.5
C202 C251 N201 C259 -50.4
C252 C251 N201 C259 -68.3
C202 C251 N201 C255 77.4
C252 C251 N201 C255 59.4
C209 C259 N201 C213 140
C260 C259 N201 C213 34.3
C210 C259 N201 C213 71.2
C209 C259 N201 C201 39.4
C260 C259 N201 C201 -66.2
C210 C259 N201 C201 -29.3
C209 C259 N201 C263 159.1
C260 C259 N201 C263 53.5
C210 C259 N201 C263 90.4
C260 C259 N201 C209 -105.6
C210 C259 N201 C209 -68.8
C209 C259 N201 C205 -77.1
C260 C259 N201 C205 177.2
C210 C259 N201 C205 -145.9
C209 C259 N201 C251 39.9
C260 C259 N201 C251 -65.7
C210 C259 N201 C251 -28.8
C209 C259 N201 C255 -102.2
C260 C259 N201 C255 152.2
C210 C259 N201 C255 -170.9
C205 C255 N201 C213 -147.7
C206 C255 N201 C213 -80.2
C256 C255 N201 C213 -83.5
C205 C255 N201 C201 -26.6
C206 C255 N201 C201 40.9
C256 C255 N201 C201 37.7
C205 C255 N201 C263 -143.1
C206 C255 N201 C263 -75.6
C256 C255 N201 C263 -78.9
C205 C255 N201 C209 90
C206 C255 N201 C209 157.5
C256 C255 N201 C209 154.2
C206 C255 N201 C205 67.5
C256 C255 N201 C205 64.2
C205 C255 N201 C251 -24.9
C206 C255 N201 C251 42.6
C256 C255 N201 C251 39.3
C205 C255 N201 C259 109.4
C206 C255 N201 C259 176.9
C256 C255 N201 C259 173.6
C314 C313 N301 C301 -53.5
C364 C313 N301 C301 -49.7
C314 C313 N301 C309 -180
C364 C313 N301 C309 -176.3
C314 C313 N301 C305 62.3
C364 C313 N301 C305 66
C302 C301 N301 C313 -73.7
C302 C301 N301 C309 49
C302 C301 N301 C305 168.2
C360 C309 N301 C313 -176.9
C310 C309 N301 C313 174.5
C360 C309 N301 C301 59.7
C310 C309 N301 C301 51
C360 C309 N301 C305 -58.2
C310 C309 N301 C305 -66.8
C356 C305 N301 C313 49
C306 C305 N301 C313 54.7
C356 C305 N301 C301 167.3
C306 C305 N301 C301 173
C356 C305 N301 C309 -69
C306 C305 N301 C309 -63.4
C456 C405 N401 C409 43.1
C406 C405 N401 C409 70.8
C456 C405 N401 C413 -69.1
C406 C405 N401 C413 -41.4
C456 C405 N401 C401 144.4
C406 C405 N401 C401 172.1
C456 C405 N401 C451 176
C406 C405 N401 C451 -156.3
C410 C409 N401 C405 50.6
C460 C409 N401 C405 68.7
C410 C409 N401 C413 171.6
C460 C409 N401 C413 -170.3
C410 C409 N401 C401 -58.4
C460 C409 N401 C401 -40.3
C410 C409 N401 C451 -72.6
C460 C409 N401 C451 -54.5
C414 C413 N401 C405 -62.3
C414 C413 N401 C409 -175.2
C414 C413 N401 C401 76.4
C414 C413 N401 C451 55.1
C451 C401 N401 C405 97.1
C402 C401 N401 C405 173.7
C452 C401 N401 C405 150.7
C451 C401 N401 C409 -156
C402 C401 N401 C409 -79.4
C452 C401 N401 C409 -102.4
C451 C401 N401 C413 -44.5
C402 C401 N401 C413 32.1
C452 C401 N401 C413 9.1
C402 C401 N401 C451 76.7
C452 C401 N401 C451 53.6
C401 C451 N401 C405 -92.5
C452 C451 N401 C405 -169.1
C402 C451 N401 C405 -159.1
C401 C451 N401 C409 29
C452 C451 N401 C409 -47.6
C402 C451 N401 C409 -37.5
C401 C451 N401 C413 144.7
C452 C451 N401 C413 68.1
C402 C451 N401 C413 78.1
C452 C451 N401 C401 -76.6
C402 C451 N401 C401 -66.5
C2 C1 O113 V102 -74(4)
C2 C1 O113 V101 80(4)
W103 O115 V101 O101 -167.9(13)
W103 O115 V101 O118 -61.7(13)
W103 O115 V101 O113 92.6(12)
W103 O115 V101 O114 38(2)
W103 O115 V101 O137 6.3(10)
W106 O118 V101 O101 166.4(14)
W106 O118 V101 O115 62.7(13)
W106 O118 V101 O113 -41(3)
W106 O118 V101 O114 -89.4(13)
W106 O118 V101 O137 -6.4(10)
C1 O113 V101 O101 -60(3)
V102 O113 V101 O101 98.2(12)
C1 O113 V101 O115 42(3)
V102 O113 V101 O115 -159.6(9)
C1 O113 V101 O118 146(3)
V102 O113 V101 O118 -55(2)
C1 O113 V101 O114 -162(3)
V102 O113 V101 O114 -3.6(8)
C1 O113 V101 O137 114(3)
V102 O113 V101 O137 -87.6(9)
V102 O114 V101 O101 -91.7(12)
V102 O114 V101 O115 62(2)
V102 O114 V101 O118 163.1(9)
V102 O114 V101 O113 3.6(8)
V102 O114 V101 O137 92.4(8)
Ge1 O137 V101 O101 170(7)
W106 O137 V101 O101 -54(7)
W103 O137 V101 O101 39(7)
Ge1 O137 V101 O115 125.9(13)
W106 O137 V101 O115 -97.9(8)
W103 O137 V101 O115 -4.4(7)
Ge1 O137 V101 O118 -131.8(13)
W106 O137 V101 O118 4.3(7)
W103 O137 V101 O118 97.8(8)
Ge1 O137 V101 O113 33.5(12)
W106 O137 V101 O113 169.6(7)
W103 O137 V101 O113 -96.9(7)
Ge1 O137 V101 O114 -39.6(12)
W106 O137 V101 O114 96.6(7)
W103 O137 V101 O114 -169.9(7)
W105 O117 V102 O102 -170.8(15)
W105 O117 V102 O116 -68.2(14)
W105 O117 V102 O114 85.8(13)
W105 O117 V102 O113 29(3)
W105 O117 V102 O138 0.7(11)
W104 O116 V102 O102 169.8(15)
W104 O116 V102 O117 68.0(15)
W104 O116 V102 O114 -34(3)
W104 O116 V102 O113 -88.9(14)
W104 O116 V102 O138 -3.4(11)
V101 O114 V102 O102 94.5(12)
V101 O114 V102 O117 -163.6(9)
V101 O114 V102 O116 -61(2)
V101 O114 V102 O113 -3.6(8)
V101 O114 V102 O138 -90.4(8)
C1 O113 V102 O102 61(3)
V101 O113 V102 O102 -96.5(12)
C1 O113 V102 O117 -139(3)
V101 O113 V102 O117 64(3)
C1 O113 V102 O116 -41(3)
V101 O113 V102 O116 161.4(10)
C1 O113 V102 O114 161(3)
V101 O113 V102 O114 3.7(8)
C1 O113 V102 O138 -111(3)
V101 O113 V102 O138 90.8(9)
Ge1 O138 V102 O102 -176(6)
W104 O138 V102 O102 -40(6)
W105 O138 V102 O102 56(6)
Ge1 O138 V102 O117 127.6(13)
W104 O138 V102 O117 -96.5(9)
W105 O138 V102 O117 -0.5(8)
Ge1 O138 V102 O116 -133.5(14)
W104 O138 V102 O116 2.4(8)
W105 O138 V102 O116 98.4(9)
Ge1 O138 V102 O114 33.2(12)
W104 O138 V102 O114 169.2(7)
W105 O138 V102 O114 -94.9(7)
Ge1 O138 V102 O113 -41.6(12)
W104 O138 V102 O113 94.4(8)
W105 O138 V102 O113 -169.7(7)
W106 O124 W103 O103 -173.1(11)
W106 O124 W103 O115 -72.4(11)
W106 O124 W103 O125 86.5(11)
W106 O124 W103 O119 9(3)
W106 O124 W103 O137 2.1(9)
V101 O115 W103 O103 168.3(12)
V101 O115 W103 O124 67.0(13)
V101 O115 W103 O125 -23(3)
V101 O115 W103 O119 -91.2(12)
V101 O115 W103 O137 -6.7(11)
W109 O125 W103 O103 113(2)
W109 O125 W103 O124 -146(2)
W109 O125 W103 O115 -56(4)
W109 O125 W103 O119 13(2)
W109 O125 W103 O137 -71(2)
W107 O119 W103 O103 -105.3(16)
W107 O119 W103 O124 72(3)
W107 O119 W103 O115 154.5(16)
W107 O119 W103 O125 -5.9(15)
W107 O119 W103 O137 79.3(15)
Ge1 O137 W103 O103 -18E1(10)
W106 O137 W103 O103 44(7)
V101 O137 W103 O103 -44(7)
Ge1 O137 W103 O124 135.4(12)
W106 O137 W103 O124 -1.6(7)
V101 O137 W103 O124 -89.9(7)
Ge1 O137 W103 O115 -130.6(12)
W106 O137 W103 O115 92.5(8)
V101 O137 W103 O115 4.2(7)
Ge1 O137 W103 O125 43.8(11)
W106 O137 W103 O125 -93.2(8)
V101 O137 W103 O125 178.5(8)
Ge1 O137 W103 O119 -41.9(10)
W106 O137 W103 O119 -178.9(7)
V101 O137 W103 O119 92.8(6)
W107 O120 W104 O104 112(2)
W107 O120 W104 O116 -148(2)
W107 O120 W104 O121 -55(4)
W107 O120 W104 O126 15(2)
W107 O120 W104 O138 -72(2)
V102 O116 W104 O104 -169.2(14)
V102 O116 W104 O120 86.6(14)
V102 O116 W104 O121 -70.0(14)
V102 O116 W104 O126 1(4)
V102 O116 W104 O138 3.7(12)
W105 O121 W104 O104 174.8(12)
W105 O121 W104 O120 -18(3)
W105 O121 W104 O116 76.7(12)
W105 O121 W104 O126 -87.1(11)
W105 O121 W104 O138 -0.1(10)
W110 O126 W104 O104 -120.6(18)
W110 O126 W104 O120 -18.2(17)
W110 O126 W104 O116 69(4)
W110 O126 W104 O121 140.0(18)
W110 O126 W104 O138 66.5(17)
Ge1 O138 W104 O104 -171(6)
W105 O138 W104 O104 -36(6)
V102 O138 W104 O104 52(6)
Ge1 O138 W104 O120 38.3(12)
W105 O138 W104 O120 172.9(8)
V102 O138 W104 O120 -99.0(7)
Ge1 O138 W104 O116 134.9(14)
W105 O138 W104 O116 -90.5(9)
V102 O138 W104 O116 -2.4(8)
Ge1 O138 W104 O121 -134.6(13)
W105 O138 W104 O121 0.0(7)
V102 O138 W104 O121 88.1(8)
Ge1 O138 W104 O126 -45.8(12)
W105 O138 W104 O126 88.8(7)
V102 O138 W104 O126 176.9(7)
V102 O117 W105 O105 170.6(15)
V102 O117 W105 O121 71.2(13)
V102 O117 W105 O122 -86.8(13)
V102 O117 W105 O127 -6(4)
V102 O117 W105 O138 -0.8(12)
W104 O121 W105 O105 -174.8(14)
W104 O121 W105 O117 -75.5(12)
W104 O121 W105 O122 4(3)
W104 O121 W105 O127 86.2(12)
W104 O121 W105 O138 0.1(9)
W108 O122 W105 O105 -111(2)
W108 O122 W105 O117 148.4(19)
W108 O122 W105 O121 70(3)
W108 O122 W105 O127 -13.1(19)
W108 O122 W105 O138 73.6(19)
W111 O127 W105 O105 119(2)
W111 O127 W105 O117 -64(4)
W111 O127 W105 O121 -141(2)
W111 O127 W105 O122 17(2)
W111 O127 W105 O138 -69(2)
Ge1 O138 W105 O105 168(6)
W104 O138 W105 O105 31(7)
V102 O138 W105 O105 -59(7)
Ge1 O138 W105 O117 -132.5(13)
W104 O138 W105 O117 90.2(8)
V102 O138 W105 O117 0.5(7)
Ge1 O138 W105 O121 137.3(13)
W104 O138 W105 O121 0.0(7)
V102 O138 W105 O121 -89.7(8)
Ge1 O138 W105 O122 -41.4(11)
W104 O138 W105 O122 -178.7(8)
V102 O138 W105 O122 91.6(7)
Ge1 O138 W105 O127 45.7(12)
W104 O138 W105 O127 -91.6(8)
V102 O138 W105 O127 178.7(8)
V101 O118 W106 O106 -169.5(13)
V101 O118 W106 O124 -66.9(13)
V101 O118 W106 O128 15(3)
V101 O118 W106 O123 90.6(13)
V101 O118 W106 O137 6.8(11)
W103 O124 W106 O106 175.6(12)
W103 O124 W106 O118 73.3(11)
W103 O124 W106 O128 -85.4(11)
W103 O124 W106 O123 -18(3)
W103 O124 W106 O137 -2.1(9)
W112 O128 W106 O106 -108(2)
W112 O128 W106 O118 68(3)
W112 O128 W106 O124 150(2)
W112 O128 W106 O123 -9(2)
W112 O128 W106 O137 75(2)
W108 O123 W106 O106 112(2)
W108 O123 W106 O118 -146(2)
W108 O123 W106 O124 -55(4)
W108 O123 W106 O128 13(2)
W108 O123 W106 O137 -70(2)
Ge1 O137 W106 O106 -165(12)
W103 O137 W106 O106 -31(13)
V101 O137 W106 O106 58(13)
Ge1 O137 W106 O118 133.1(13)
W103 O137 W106 O118 -92.6(8)
V101 O137 W106 O118 -4.3(7)
Ge1 O137 W106 O124 -132.7(13)
W103 O137 W106 O124 1.6(7)
V101 O137 W106 O124 89.9(7)
Ge1 O137 W106 O128 -44.0(12)
W103 O137 W106 O128 90.2(8)
V101 O137 W106 O128 178.6(8)
Ge1 O137 W106 O123 41.3(12)
W103 O137 W106 O123 175.5(8)
V101 O137 W106 O123 -96.1(7)
W103 O119 W107 O107 136.1(16)
W103 O119 W107 O129 33.7(15)
W103 O119 W107 O120 -119.7(15)
W103 O119 W107 O130 -37(3)
W103 O119 W107 O139 -42.2(15)
W109 O129 W107 O107 179.1(12)
W109 O129 W107 O119 -75.9(10)
W109 O129 W107 O120 28(2)
W109 O129 W107 O130 81.8(11)
W109 O129 W107 O139 7.0(9)
W104 O120 W107 O107 -137(2)
W104 O120 W107 O119 116(2)
W104 O120 W107 O129 14(4)
W104 O120 W107 O130 -40(2)
W104 O120 W107 O139 35(2)
W110 O130 W107 O107 177.7(13)
W110 O130 W107 O119 -9(3)
W110 O130 W107 O129 -81.4(12)
W110 O130 W107 O120 76.7(12)
W110 O130 W107 O139 -3.7(10)
Ge1 O139 W107 O107 147(7)
W110 O139 W107 O107 12(7)
W109 O139 W107 O107 -82(7)
Ge1 O139 W107 O119 -44.6(11)
W110 O139 W107 O119 -179.3(7)
W109 O139 W107 O119 86.7(7)
Ge1 O139 W107 O129 -136.5(13)
W110 O139 W107 O129 88.8(8)
W109 O139 W107 O129 -5.3(7)
Ge1 O139 W107 O120 53.0(11)
W110 O139 W107 O120 -81.7(7)
W109 O139 W107 O120 -175.7(8)
Ge1 O139 W107 O130 137.4(13)
W110 O139 W107 O130 2.7(8)
W109 O139 W107 O130 -91.3(8)
W106 O123 W108 O108 -141(2)
W106 O123 W108 O132 -38(2)
W106 O123 W108 O122 114(2)
W106 O123 W108 O131 16(4)
W106 O123 W108 O140 33(2)
W112 O132 W108 O108 176.3(16)
W112 O132 W108 O123 74.3(15)
W112 O132 W108 O122 -28(3)
W112 O132 W108 O131 -85.7(15)
W112 O132 W108 O140 -12.1(13)
W105 O122 W108 O108 138(2)
W105 O122 W108 O123 -117.8(19)
W105 O122 W108 O132 -18(3)
W105 O122 W108 O131 37.8(19)
W105 O122 W108 O140 -33.4(19)
W111 O131 W108 O108 -179.4(14)
W111 O131 W108 O123 23(3)
W111 O131 W108 O132 78.1(12)
W111 O131 W108 O122 -78.2(12)
W111 O131 W108 O140 5.4(10)
Ge1 O140 W108 O108 -168(7)
W111 O140 W108 O108 -33(7)
W112 O140 W108 O108 64(7)
Ge1 O140 W108 O123 47.5(13)
W111 O140 W108 O123 -176.8(9)
W112 O140 W108 O123 -80.6(9)
Ge1 O140 W108 O132 135.9(15)
W111 O140 W108 O132 -88.4(10)
W112 O140 W108 O132 7.9(8)
Ge1 O140 W108 O122 -51.8(12)
W111 O140 W108 O122 83.9(8)
W112 O140 W108 O122 -179.8(9)
Ge1 O140 W108 O131 -139.7(14)
W111 O140 W108 O131 -4.0(8)
W112 O140 W108 O131 92.3(9)
W112 O136 W109 O109 -137(3)
W112 O136 W109 O125 -31(3)
W112 O136 W109 O129 41(5)
W112 O136 W109 O133 123(3)
W112 O136 W109 O139 50(3)
W103 O125 W109 O109 -141(2)
W103 O125 W109 O136 119(2)
W103 O125 W109 O129 -42(2)
W103 O125 W109 O133 30(3)
W103 O125 W109 O139 34(2)
W107 O129 W109 O109 -179.5(11)
W107 O129 W109 O136 3(3)
W107 O129 W109 O125 75.3(11)
W107 O129 W109 O133 -79.5(11)
W107 O129 W109 O139 -7.0(9)
W110 O133 W109 O109 168.8(12)
W110 O133 W109 O136 -91.7(12)
W110 O133 W109 O125 -2(2)
W110 O133 W109 O129 69.3(11)
W110 O133 W109 O139 -6.1(9)
Ge1 O139 W109 O109 -168(5)
W110 O139 W109 O109 -30(6)
W107 O139 W109 O109 62(6)
Ge1 O139 W109 O136 -41.8(13)
W110 O139 W109 O136 95.8(9)
W107 O139 W109 O136 -171.6(9)
Ge1 O139 W109 O125 48.7(12)
W110 O139 W109 O125 -173.7(8)
W107 O139 W109 O125 -81.1(8)
Ge1 O139 W109 O129 134.9(13)
W110 O139 W109 O129 -87.4(8)
W107 O139 W109 O129 5.1(7)
Ge1 O139 W109 O133 -133.1(13)
W110 O139 W109 O133 4.5(7)
W107 O139 W109 O133 97.1(8)
W107 O130 W110 O110 178.2(13)
W107 O130 W110 O134 -8(4)
W107 O130 W110 O126 -81.2(12)
W107 O130 W110 O133 78.4(12)
W107 O130 W110 O139 3.7(10)
W111 O134 W110 O110 145(4)
W111 O134 W110 O130 -29(6)
W111 O134 W110 O126 44(4)
W111 O134 W110 O133 -115(4)
W111 O134 W110 O139 -40(4)
W104 O126 W110 O110 148.0(18)
W104 O126 W110 O130 48.1(18)
W104 O126 W110 O134 -114.2(18)
W104 O126 W110 O133 -27(3)
W104 O126 W110 O139 -29.2(17)
W109 O133 W110 O110 -171.3(12)
W109 O133 W110 O130 -70.5(12)
W109 O133 W110 O134 91.0(12)
W109 O133 W110 O126 3(3)
W109 O133 W110 O139 6.1(9)
Ge1 O139 W110 O110 158(9)
W109 O139 W110 O110 22(10)
W107 O139 W110 O110 -70(10)
Ge1 O139 W110 O130 -135.1(13)
W109 O139 W110 O130 88.4(9)
W107 O139 W110 O130 -2.9(8)
Ge1 O139 W110 O134 41.3(13)
W109 O139 W110 O134 -95.2(9)
W107 O139 W110 O134 173.6(9)
Ge1 O139 W110 O126 -49.1(12)
W109 O139 W110 O126 174.4(8)
W107 O139 W110 O126 83.1(7)
Ge1 O139 W110 O133 131.9(13)
W109 O139 W110 O133 -4.7(7)
W107 O139 W110 O133 -95.9(8)
W112 O135 W111 O111 170.7(15)
W112 O135 W111 O131 72.7(14)
W112 O135 W111 O127 5(4)
W112 O135 W111 O134 -87.6(15)
W112 O135 W111 O140 -1.4(12)
W108 O131 W111 O111 179.7(14)
W108 O131 W111 O135 -81.0(13)
W108 O131 W111 O127 79.6(12)
W108 O131 W111 O134 15(4)
W108 O131 W111 O140 -5.4(10)
W105 O127 W111 O111 -143(2)
W105 O127 W111 O135 22(4)
W105 O127 W111 O131 -45(2)
W105 O127 W111 O134 117(2)
W105 O127 W111 O140 29(2)
W110 O134 W111 O111 -145(4)
W110 O134 W111 O135 114(4)
W110 O134 W111 O131 19(6)
W110 O134 W111 O127 -45(4)
W110 O134 W111 O140 39(4)
Ge1 O140 W111 O111 171(7)
W108 O140 W111 O111 37(7)
W112 O140 W111 O111 -57(7)
Ge1 O140 W111 O135 -130.9(15)
W108 O140 W111 O135 95.3(10)
W112 O140 W111 O135 1.1(10)
Ge1 O140 W111 O131 138.0(14)
W108 O140 W111 O131 4.2(8)
W112 O140 W111 O131 -90.0(9)
Ge1 O140 W111 O127 51.4(13)
W108 O140 W111 O127 -82.3(9)
W112 O140 W111 O127 -176.5(9)
Ge1 O140 W111 O134 -35.2(13)
W108 O140 W111 O134 -169.0(9)
W112 O140 W111 O134 96.8(9)
W108 O132 W112 O112 -179.5(15)
W108 O132 W112 O128 -72.7(15)
W108 O132 W112 O136 12(3)
W108 O132 W112 O135 82.7(15)
W108 O132 W112 O140 11.8(12)
W106 O128 W112 O112 136(2)
W106 O128 W112 O132 33(2)
W106 O128 W112 O136 -123(2)
W106 O128 W112 O135 -36(4)
W106 O128 W112 O140 -37(2)
W109 O136 W112 O112 139(3)
W109 O136 W112 O132 -53(5)
W109 O136 W112 O128 31(3)
W109 O136 W112 O135 -122(3)
W109 O136 W112 O140 -53(3)
W111 O135 W112 O112 -171.9(15)
W111 O135 W112 O132 -70.3(15)
W111 O135 W112 O128 1(3)
W111 O135 W112 O136 87.4(15)
W111 O135 W112 O140 1.4(12)
Ge1 O140 W112 O112 165(4)
W111 O140 W112 O112 30(5)
W108 O140 W112 O112 -67(5)
Ge1 O140 W112 O132 -136.9(15)
W111 O140 W112 O132 88.6(10)
W108 O140 W112 O132 -8.3(9)
Ge1 O140 W112 O128 -46.7(13)
W111 O140 W112 O128 178.8(9)
W108 O140 W112 O128 81.9(9)
Ge1 O140 W112 O136 43.2(13)
W111 O140 W112 O136 -91.4(9)
W108 O140 W112 O136 171.8(9)
Ge1 O140 W112 O135 133.5(15)
W111 O140 W112 O135 -1.0(9)
W108 O140 W112 O135 -97.8(10)
W110 O139 Ge1 O137 179.3(10)
W109 O139 Ge1 O137 -56.1(13)
W107 O139 Ge1 O137 59.6(13)
W110 O139 Ge1 O138 56.1(13)
W109 O139 Ge1 O138 -179.3(10)
W107 O139 Ge1 O138 -63.7(12)
W110 O139 Ge1 O140 -61.3(13)
W109 O139 Ge1 O140 63.3(13)
W107 O139 Ge1 O140 179.0(10)
W106 O137 Ge1 O139 119.2(11)
W103 O137 Ge1 O139 -3.4(13)
V101 O137 Ge1 O139 -119.6(11)
W106 O137 Ge1 O138 -119.9(11)
W103 O137 Ge1 O138 117.5(10)
V101 O137 Ge1 O138 1.3(14)
W106 O137 Ge1 O140 1.0(14)
W103 O137 Ge1 O140 -121.7(11)
V101 O137 Ge1 O140 122.1(11)
W104 O138 Ge1 O139 4.5(14)
W105 O138 Ge1 O139 -120.0(11)
V102 O138 Ge1 O139 126.3(11)
W104 O138 Ge1 O137 -118.7(11)
W105 O138 Ge1 O137 116.8(11)
V102 O138 Ge1 O137 3.1(14)
W104 O138 Ge1 O140 120.5(12)
W105 O138 Ge1 O140 -4.0(14)
V102 O138 Ge1 O140 -117.7(12)
W111 O140 Ge1 O139 57.3(14)
W108 O140 Ge1 O139 -179.3(11)
W112 O140 Ge1 O139 -64.3(13)
W111 O140 Ge1 O137 178.4(10)
W108 O140 Ge1 O137 -58.1(13)
W112 O140 Ge1 O137 56.9(13)
W111 O140 Ge1 O138 -59.1(14)
W108 O140 Ge1 O138 64.3(14)
W112 O140 Ge1 O138 179.3(10)

loop_
_platon_squeeze_void_nr
_platon_squeeze_void_average_x
_platon_squeeze_void_average_y
_platon_squeeze_void_average_z
_platon_squeeze_void_volume
_platon_squeeze_void_count_electrons
1 0.172 0.998 0.106 201.4 7.8
2 0.436 0.749 -0.075 39.7 4.8
3 0.672 0.502 0.106 201.2 8.2
4 0.936 0.751 -0.075 39.7 5.1
5 0.372 0.167 0.053 11.3 0.7
6 0.872 0.333 0.053 11.3 0.5
7 0.064 0.249 0.425 39.7 4.6
8 0.564 0.251 0.425 39.7 5.1
9 0.021 0.832 0.437 16.9 1.6
10 0.521 0.668 0.437 17.0 1.9
11 0.392 0.712 0.482 8.1 0.2
12 0.892 0.787 0.482 8.1 0.2
13 0.328 0.498 0.606 201.5 7.6
14 0.828 1.002 0.606 201.5 7.6
15 0.128 0.667 0.553 11.3 0.5
16 0.628 0.833 0.553 11.3 0.6
17 0.479 0.332 0.937 16.9 2.1
18 0.979 0.168 0.937 16.9 2.3
19 0.108 0.212 0.982 8.1 -0.3
20 0.608 0.287 0.982 8.1 -0.2
